data_7034143
loop_
_publ_author_name
'Hasenaka, Yuki'
'Okamura, Taka-Aki'
'Onitsuka, Kiyotaka'

_publ_section_title
;
 Efficient uptake of dimethyl sulfoxide by the desoxomolybdenum(iv)
 dithiolate complex containing bulky hydrophobic groups.
;
_journal_issue 13
_journal_name_full 'Dalton transactions (Cambridge, England : 2003)'
_journal_page_first 6260
_journal_page_last 6267
_journal_paper_doi 10.1039/c5dt00075k
_journal_volume 44
_journal_year 2015
_chemical_formula_moiety 'C171 H218.5 N8.5 O8.5 S4 Si W'
_chemical_formula_sum 'C171 H218.5 N8.5 O8.5 S4 Si W'
_chemical_formula_weight 2869.22
_chemical_name_systematic
; 
(NEt4)[WO(OSitBuPh2)[S2C6H2[NHCOC(C6H4tBu)3]2}2]-7/2(CH3CN)-5/2(H2O)
;
_chemical_properties_physical 'Air-sensitive, Efflorescent'
_space_group_crystal_system triclinic
_space_group_IT_number 2
_space_group_name_Hall '-P 1'
_space_group_name_H-M_alt 'P -1'
_symmetry_space_group_name_Hall '-P 1'
_symmetry_space_group_name_H-M 'P -1'
_atom_sites_solution_hydrogens geom
_atom_sites_solution_primary direct
_atom_sites_solution_secondary difmap
_audit_creation_date 2014-11-27
_audit_creation_method SHELXL-97
_audit_update_record
;
2015-02-13 deposited with the CCDC.
2015-02-23 downloaded from the CCDC.
;
_cell_angle_alpha 93.493(7)
_cell_angle_beta 104.138(7)
_cell_angle_gamma 90.070(6)
_cell_formula_units_Z 2
_cell_length_a 18.246(3)
_cell_length_b 20.495(4)
_cell_length_c 26.099(4)
_cell_measurement_reflns_used 9725
_cell_measurement_temperature 200
_cell_measurement_theta_max 27.57
_cell_measurement_theta_min 3.00
_cell_volume 9445(3)
_computing_cell_refinement 'RAPID AUTO (Rigaku, 2006)'
_computing_data_collection 'RAPID AUTO (Rigaku, 2006)'
_computing_data_reduction 'RAPID AUTO (Rigaku, 2006)'
_computing_molecular_graphics 'CrystalStructure 4.1 (Rigaku, 2014)'
_computing_publication_material 'CrystalStructure 4.1 (Rigaku, 2014)'
_computing_structure_refinement 'SHELXL-97 (Sheldrick, 2008)'
_computing_structure_solution 'PATTY (Beurskens, P.T. et al., 1991)'
_diffrn_ambient_temperature 200
_diffrn_detector_area_resol_mean 10.000
_diffrn_measured_fraction_theta_full 0.997
_diffrn_measured_fraction_theta_max 0.997
_diffrn_measurement_device_type 'Rigaku R-AXIS RAPID II'
_diffrn_measurement_method \w
_diffrn_radiation_source
;
 MicroMax-007HF microfocus rotating anode X-ray generator
;
_diffrn_radiation_type MoK\a
_diffrn_radiation_wavelength 0.71075
_diffrn_reflns_av_R_equivalents 0.2138
_diffrn_reflns_av_sigmaI/netI 0.4241
_diffrn_reflns_limit_h_max 21
_diffrn_reflns_limit_h_min -21
_diffrn_reflns_limit_k_max 24
_diffrn_reflns_limit_k_min -24
_diffrn_reflns_limit_l_max 31
_diffrn_reflns_limit_l_min -31
_diffrn_reflns_number 72482
_diffrn_reflns_theta_full 25.00
_diffrn_reflns_theta_max 25.00
_diffrn_reflns_theta_min 2.99
_exptl_absorpt_coefficient_mu 0.711
_exptl_absorpt_correction_T_max 0.9653
_exptl_absorpt_correction_T_min 0.8423
_exptl_absorpt_correction_type none
_exptl_crystal_colour dark-purple
_exptl_crystal_density_diffrn 1.009
_exptl_crystal_density_method 'not measured'
_exptl_crystal_description platelet
_exptl_crystal_F_000 3048
_exptl_crystal_recrystallization_method 'Re-crystallisation from solvent: '
_exptl_crystal_size_max 0.25
_exptl_crystal_size_mid 0.15
_exptl_crystal_size_min 0.05
_refine_diff_density_max 1.210
_refine_diff_density_min -1.324
_refine_diff_density_rms 0.087
_refine_ls_extinction_method none
_refine_ls_goodness_of_fit_ref 1.002
_refine_ls_hydrogen_treatment constr
_refine_ls_matrix_type full
_refine_ls_number_parameters 1790
_refine_ls_number_reflns 33198
_refine_ls_number_restraints 1847
_refine_ls_restrained_S_all 1.050
_refine_ls_R_factor_all 0.2707
_refine_ls_R_factor_gt 0.1028
_refine_ls_shift/su_max 0.003
_refine_ls_shift/su_mean 0.000
_refine_ls_structure_factor_coef Fsqd
_refine_ls_weighting_details 'calc w=1/[\s^2^(Fo^2^)+(0.0100P)^2^+0.0000P] where P=(Fo^2^+2Fc^2^)/3'
_refine_ls_weighting_scheme calc
_refine_ls_wR_factor_gt 0.1764
_refine_ls_wR_factor_ref 0.2029
_reflns_number_gt 8375
_reflns_number_total 33198
_reflns_threshold_expression I>2\s(I)
_cod_data_source_file c5dt00075k2.cif
_cod_data_source_block 3-7/2(CH3CN)-5/2(H2O)
_cod_depositor_comments 'Adding full bibliography for 7034142--7034143.cif.'
_cod_original_formula_sum 'C171 H218.50 N8.50 O8.50 S4 Si W'
_cod_database_code 7034143

loop_
_symmetry_equiv_pos_as_xyz
'x, y, z'
'-x, -y, -z'

loop_
_atom_site_label
_atom_site_type_symbol
_atom_site_fract_x
_atom_site_fract_y
_atom_site_fract_z
_atom_site_U_iso_or_equiv
_atom_site_adp_type
_atom_site_occupancy
_atom_site_symmetry_multiplicity
_atom_site_calc_flag
_atom_site_refinement_flags
_atom_site_disorder_assembly
_atom_site_disorder_group
W1 W 0.95433(3) 0.66776(3) 0.715142(18) 0.0825(2) Uani 1 1 d U . .
S1 S 1.08967(19) 0.64639(15) 0.76079(10) 0.0841(11) Uani 1 1 d U . .
S2 S 1.01410(19) 0.75458(15) 0.68713(10) 0.0835(11) Uani 1 1 d U . .
S3 S 0.9474(2) 0.72971(15) 0.79863(11) 0.0873(12) Uani 1 1 d U . .
S4 S 0.91525(18) 0.58015(14) 0.75964(10) 0.0813(11) Uani 1 1 d U . .
Si1 Si 0.9793(2) 0.55099(17) 0.62019(13) 0.0921(13) Uani 1 1 d U . .
O1 O 1.3781(6) 0.6596(6) 0.7932(5) 0.202(6) Uani 1 1 d U . .
O2 O 1.2111(5) 0.9198(4) 0.6635(3) 0.104(3) Uani 1 1 d U . .
O3 O 0.9058(8) 0.7548(4) 0.9854(4) 0.199(6) Uani 1 1 d U . .
O4 O 0.7203(4) 0.5050(4) 0.7932(3) 0.113(4) Uani 1 1 d U . .
O5 O 0.8746(4) 0.7026(3) 0.6792(2) 0.083(2) Uani 1 1 d U . .
O6 O 0.9582(4) 0.5945(3) 0.6699(2) 0.088(2) Uani 1 1 d U . .
O7 O 0.5428(11) 0.4568(9) 0.7760(8) 0.161(8) Uani 0.50 1 d PU A 2
O8 O 0.3065(10) 0.1646(8) 0.8562(7) 0.356(9) Uani 1 1 d U . .
O9 O 0.6703(11) 0.0646(9) 0.2020(6) 0.369(9) Uani 1 1 d U . .
N1 N 1.2559(5) 0.6547(4) 0.7951(3) 0.090(3) Uani 1 1 d U . .
H1 H 1.2242 0.6341 0.8094 0.108 Uiso 1 1 calc R . .
N2 N 1.1213(6) 0.8411(5) 0.6533(3) 0.086(3) Uani 1 1 d U . .
H2 H 1.0746 0.8316 0.6356 0.103 Uiso 1 1 calc R . .
N3 N 0.9059(5) 0.7640(4) 0.8996(3) 0.079(3) Uani 1 1 d U . .
H3 H 0.9121 0.7921 0.8768 0.094 Uiso 1 1 calc R . .
N4 N 0.8445(5) 0.5018(4) 0.8276(3) 0.074(3) Uani 1 1 d U . .
H4 H 0.8829 0.4753 0.8358 0.089 Uiso 1 1 calc R . .
N5 N 0.7010(12) 0.7455(10) 0.7544(8) 0.529(10) Uani 1 1 d DU . .
N6 N 0.1341(10) 0.7705(10) 0.8720(7) 0.262(9) Uani 1 1 d DU . .
N7 N 0.3638(18) 0.7448(11) 0.6109(10) 0.418(12) Uani 1 1 d DU . .
N8 N 0.536(2) 0.5344(12) 0.7254(15) 0.284(15) Uani 0.50 1 d PDU B 1
N10 N 0.5934(19) 0.1527(11) 0.7059(10) 0.443(15) Uani 1 1 d DU . .
C11 C 1.1438(7) 0.7078(6) 0.7418(3) 0.080(3) Uani 1 1 d U . .
C12 C 1.1138(7) 0.7544(6) 0.7080(4) 0.078(3) Uani 1 1 d U . .
C13 C 1.1576(8) 0.7940(6) 0.6906(4) 0.079(3) Uani 1 1 d U . .
C14 C 1.2358(7) 0.7985(5) 0.7093(4) 0.090(3) Uani 1 1 d U . .
H5 H 1.2641 0.8323 0.6992 0.108 Uiso 1 1 calc R . .
C15 C 1.2731(8) 0.7495(6) 0.7449(5) 0.101(4) Uani 1 1 d U . .
H6 H 1.3265 0.7479 0.7577 0.121 Uiso 1 1 calc R . .
C16 C 1.2237(8) 0.7054(6) 0.7586(4) 0.082(3) Uani 1 1 d U . .
C17 C 1.3306(9) 0.6363(8) 0.8092(5) 0.099(4) Uani 1 1 d U . .
C18 C 1.3375(7) 0.5717(6) 0.8401(4) 0.083(3) Uani 1 1 d U C .
C27 C 1.1515(8) 0.8983(7) 0.6425(5) 0.080(4) Uani 1 1 d U . .
C28 C 1.0974(8) 0.9348(6) 0.5942(4) 0.087(3) Uani 1 1 d U . .
C31 C 0.9050(6) 0.6781(5) 0.8312(4) 0.069(3) Uani 1 1 d U . .
C32 C 0.8912(6) 0.6138(5) 0.8159(3) 0.063(3) Uani 1 1 d U . .
C33 C 0.8563(6) 0.5719(5) 0.8420(4) 0.062(3) Uani 1 1 d U . .
C34 C 0.8325(7) 0.5957(5) 0.8875(4) 0.083(4) Uani 1 1 d U . .
H7 H 0.8049 0.5679 0.9041 0.100 Uiso 1 1 calc R . .
C35 C 0.8498(6) 0.6591(5) 0.9074(4) 0.073(3) Uani 1 1 d U . .
H8 H 0.8370 0.6745 0.9392 0.087 Uiso 1 1 calc R . .
C36 C 0.8863(7) 0.7010(6) 0.8806(4) 0.071(3) Uani 1 1 d U . .
C37 C 0.9166(10) 0.7864(7) 0.9510(6) 0.118(5) Uani 1 1 d U . .
C38 C 0.9360(9) 0.8640(6) 0.9633(5) 0.103(3) Uani 1 1 d U . .
C47 C 0.7778(8) 0.4777(6) 0.8027(4) 0.070(3) Uani 1 1 d U . .
C48 C 0.7865(7) 0.4008(5) 0.7893(4) 0.075(3) Uani 1 1 d U . .
C51 C 0.6966(15) 0.7956(10) 0.7068(9) 0.543(11) Uani 1 1 d DU . .
H9 H 0.6810 0.7703 0.6723 0.652 Uiso 1 1 calc R . .
H10 H 0.6571 0.8282 0.7084 0.652 Uiso 1 1 calc R . .
C52 C 0.7733(14) 0.8329(12) 0.7096(9) 0.436(12) Uani 1 1 d DU . .
H11 H 0.7663 0.8618 0.6803 0.523 Uiso 1 1 calc R . .
H12 H 0.8125 0.8011 0.7070 0.523 Uiso 1 1 calc R . .
H13 H 0.7886 0.8590 0.7433 0.523 Uiso 1 1 calc R . .
C53 C 0.7449(9) 0.6854(11) 0.7427(8) 0.528(12) Uani 1 1 d DU . .
H14 H 0.7509 0.6566 0.7725 0.634 Uiso 1 1 calc R . .
H15 H 0.7960 0.6996 0.7409 0.634 Uiso 1 1 calc R . .
C54 C 0.7060(14) 0.6441(10) 0.6890(9) 0.440(14) Uani 1 1 d DU . .
H16 H 0.7372 0.6064 0.6844 0.528 Uiso 1 1 calc R . .
H17 H 0.7012 0.6717 0.6591 0.528 Uiso 1 1 calc R . .
H18 H 0.6558 0.6288 0.6907 0.528 Uiso 1 1 calc R . .
C55 C 0.6130(11) 0.7228(12) 0.7475(11) 0.538(11) Uani 1 1 d DU . .
H19 H 0.5825 0.7606 0.7547 0.646 Uiso 1 1 calc R . .
H20 H 0.5912 0.7041 0.7111 0.646 Uiso 1 1 calc R . .
C56 C 0.6137(14) 0.6700(14) 0.7885(11) 0.521(15) Uani 1 1 d DU . .
H21 H 0.5619 0.6546 0.7856 0.625 Uiso 1 1 calc R . .
H22 H 0.6351 0.6892 0.8243 0.625 Uiso 1 1 calc R . .
H23 H 0.6445 0.6331 0.7811 0.625 Uiso 1 1 calc R . .
C57 C 0.7306(15) 0.7814(12) 0.8082(7) 0.549(12) Uani 1 1 d DU . .
H24 H 0.7778 0.8039 0.8064 0.658 Uiso 1 1 calc R . .
H25 H 0.7457 0.7471 0.8336 0.658 Uiso 1 1 calc R . .
C58 C 0.6869(18) 0.8321(15) 0.8352(10) 0.530(16) Uani 1 1 d DU . .
H26 H 0.7179 0.8462 0.8704 0.636 Uiso 1 1 calc R . .
H27 H 0.6396 0.8123 0.8386 0.636 Uiso 1 1 calc R . .
H28 H 0.6755 0.8701 0.8136 0.636 Uiso 1 1 calc R . .
C61 C 0.1992(11) 0.7780(12) 0.8917(9) 0.242(10) Uani 1 1 d DU . .
C62 C 0.2790(10) 0.7919(8) 0.8922(6) 0.217(8) Uani 1 1 d DU . .
H29 H 0.2974 0.7571 0.8713 0.261 Uiso 1 1 calc R . .
H30 H 0.3098 0.7938 0.9287 0.261 Uiso 1 1 calc R . .
H31 H 0.2826 0.8338 0.8768 0.261 Uiso 1 1 calc R . .
C71 C 0.359(2) 0.8010(12) 0.6024(11) 0.389(12) Uani 1 1 d DU . .
C72 C 0.3774(16) 0.8719(11) 0.6197(10) 0.405(13) Uani 1 1 d DU . .
H32 H 0.3526 0.8994 0.5913 0.486 Uiso 1 1 calc R . .
H33 H 0.4323 0.8791 0.6276 0.486 Uiso 1 1 calc R . .
H34 H 0.3594 0.8833 0.6515 0.486 Uiso 1 1 calc R . .
C81 C 0.529(3) 0.4780(13) 0.7161(17) 0.234(16) Uani 0.50 1 d PDU B 1
C82 C 0.5308(14) 0.4119(11) 0.6918(13) 0.250(16) Uani 0.50 1 d PDU B 1
H35 H 0.5199 0.3799 0.7155 0.301 Uiso 0.50 1 calc PR B 1
H36 H 0.5810 0.4038 0.6856 0.301 Uiso 0.50 1 calc PR B 1
H37 H 0.4927 0.4076 0.6579 0.301 Uiso 0.50 1 calc PR B 1
C101 C 0.580(2) 0.1940(13) 0.6752(10) 0.374(15) Uani 1 1 d DU . .
C102 C 0.5490(17) 0.2573(11) 0.6558(9) 0.429(17) Uani 1 1 d DU . .
H38 H 0.5452 0.2577 0.6178 0.514 Uiso 1 1 calc R . .
H39 H 0.5825 0.2931 0.6745 0.514 Uiso 1 1 calc R . .
H40 H 0.4987 0.2629 0.6625 0.514 Uiso 1 1 calc R . .
C111 C 1.2773(7) 0.5666(6) 0.8708(5) 0.079(3) Uani 1 1 d U . .
C112 C 1.2752(7) 0.6075(7) 0.9162(4) 0.112(4) Uani 1 1 d U . .
H41 H 1.3161 0.6375 0.9299 0.134 Uiso 1 1 calc R . .
C113 C 1.2184(9) 0.6064(8) 0.9416(5) 0.123(5) Uani 1 1 d U . .
H42 H 1.2231 0.6341 0.9728 0.147 Uiso 1 1 calc R . .
C114 C 1.1546(8) 0.5678(6) 0.9247(5) 0.090(4) Uani 1 1 d U . .
C115 C 1.1531(7) 0.5286(6) 0.8794(5) 0.107(4) Uani 1 1 d U . .
H43 H 1.1108 0.5005 0.8646 0.128 Uiso 1 1 calc R . .
C116 C 1.2136(8) 0.5299(6) 0.8552(5) 0.091(4) Uani 1 1 d U . .
H44 H 1.2092 0.5017 0.8243 0.110 Uiso 1 1 calc R . .
C117 C 1.0917(8) 0.5724(7) 0.9521(5) 0.102(4) Uani 1 1 d U . .
C118 C 1.0687(8) 0.6453(6) 0.9535(5) 0.145(5) Uani 1 1 d U . .
H45 H 1.0274 0.6505 0.9713 0.175 Uiso 1 1 calc R . .
H46 H 1.0521 0.6592 0.9173 0.175 Uiso 1 1 calc R . .
H47 H 1.1122 0.6722 0.9730 0.175 Uiso 1 1 calc R . .
C119 C 1.0218(7) 0.5276(6) 0.9228(5) 0.120(4) Uani 1 1 d U . .
H48 H 0.9819 0.5320 0.9420 0.144 Uiso 1 1 calc R . .
H49 H 1.0374 0.4819 0.9216 0.144 Uiso 1 1 calc R . .
H50 H 1.0025 0.5410 0.8866 0.144 Uiso 1 1 calc R . .
C120 C 1.1225(6) 0.5538(6) 1.0104(4) 0.121(5) Uani 1 1 d U . .
H51 H 1.0817 0.5566 1.0288 0.145 Uiso 1 1 calc R . .
H52 H 1.1636 0.5841 1.0284 0.145 Uiso 1 1 calc R . .
H53 H 1.1414 0.5091 1.0107 0.145 Uiso 1 1 calc R . .
C121 C 1.4131(7) 0.5746(7) 0.8795(5) 0.085(4) Uani 1 1 d U . .
C122 C 1.4468(11) 0.6303(13) 0.9020(10) 0.110(8) Uani 0.50 1 d PU C 1
H54 H 1.4153 0.6671 0.8946 0.132 Uiso 0.50 1 calc PR C 1
C123 C 1.5143(15) 0.6457(13) 0.9324(9) 0.111(8) Uani 0.50 1 d PU C 1
H55 H 1.5300 0.6892 0.9449 0.134 Uiso 0.50 1 calc PR C 1
C124 C 1.5635(8) 0.5882(7) 0.9454(5) 0.089(4) Uani 1 1 d U . .
C125 C 1.5379(12) 0.5287(14) 0.9236(9) 0.107(8) Uani 0.50 1 d PU C 1
H56 H 1.5660 0.4898 0.9299 0.128 Uiso 0.50 1 calc PR C 1
C126 C 1.4727(12) 0.5307(11) 0.8939(9) 0.099(8) Uani 0.50 1 d PU C 1
H57 H 1.4593 0.4895 0.8752 0.119 Uiso 0.50 1 calc PR C 1
C127 C 1.6424(9) 0.5944(7) 0.9806(6) 0.116(4) Uani 1 1 d U C .
C128 C 1.6820(8) 0.6543(8) 0.9665(6) 0.201(7) Uani 1 1 d U . .
H58 H 1.6523 0.6933 0.9701 0.241 Uiso 1 1 calc R C .
H59 H 1.6868 0.6480 0.9299 0.241 Uiso 1 1 calc R . .
H60 H 1.7324 0.6598 0.9905 0.241 Uiso 1 1 calc R . .
C129 C 1.6429(7) 0.6024(8) 1.0382(5) 0.183(6) Uani 1 1 d U . .
H61 H 1.6114 0.6394 1.0441 0.220 Uiso 1 1 calc R C .
H62 H 1.6948 0.6105 1.0592 0.220 Uiso 1 1 calc R . .
H63 H 1.6228 0.5624 1.0489 0.220 Uiso 1 1 calc R . .
C130 C 1.6903(8) 0.5396(8) 0.9741(6) 0.212(7) Uani 1 1 d U . .
H64 H 1.6914 0.5331 0.9367 0.254 Uiso 1 1 calc R C .
H65 H 1.6702 0.5000 0.9853 0.254 Uiso 1 1 calc R . .
H66 H 1.7417 0.5487 0.9957 0.254 Uiso 1 1 calc R . .
C131 C 1.3328(7) 0.5090(6) 0.8021(5) 0.089(4) Uani 1 1 d U . .
C132 C 1.3224(8) 0.5149(7) 0.7488(5) 0.137(5) Uani 1 1 d U C .
H71 H 1.3159 0.5571 0.7353 0.164 Uiso 1 1 calc R . .
C133 C 1.3211(10) 0.4619(8) 0.7154(5) 0.160(6) Uani 1 1 d U . .
H72 H 1.3154 0.4677 0.6788 0.192 Uiso 1 1 calc R C .
C134 C 1.3277(9) 0.4024(8) 0.7320(7) 0.133(5) Uani 1 1 d DU C .
C135 C 1.3379(9) 0.3966(7) 0.7824(6) 0.148(6) Uani 1 1 d U . .
H73 H 1.3455 0.3544 0.7957 0.177 Uiso 1 1 calc R C .
C136 C 1.3381(7) 0.4501(6) 0.8171(5) 0.126(5) Uani 1 1 d U C .
H74 H 1.3422 0.4432 0.8533 0.151 Uiso 1 1 calc R . .
C137 C 1.3253(10) 0.3399(9) 0.6953(7) 0.177(6) Uani 1 1 d DU . .
C138 C 1.3347(11) 0.3534(8) 0.6411(6) 0.245(8) Uani 1 1 d U C .
H75 H 1.2989 0.3869 0.6260 0.294 Uiso 1 1 calc R . .
H76 H 1.3247 0.3131 0.6181 0.294 Uiso 1 1 calc R . .
H77 H 1.3864 0.3689 0.6440 0.294 Uiso 1 1 calc R . .
C139 C 1.2474(10) 0.3117(8) 0.6831(7) 0.249(8) Uani 1 1 d DU C .
H78 H 1.2347 0.3012 0.7160 0.299 Uiso 1 1 calc R . .
H79 H 1.2446 0.2718 0.6600 0.299 Uiso 1 1 calc R . .
H80 H 1.2116 0.3435 0.6651 0.299 Uiso 1 1 calc R . .
C140 C 1.3808(11) 0.2904(8) 0.7133(6) 0.253(9) Uani 1 1 d DU C .
H81 H 1.3794 0.2796 0.7491 0.304 Uiso 1 1 calc R . .
H82 H 1.4313 0.3071 0.7136 0.304 Uiso 1 1 calc R . .
H83 H 1.3692 0.2511 0.6893 0.304 Uiso 1 1 calc R . .
C142 C 1.4657(15) 0.5842(13) 0.8650(9) 0.095(7) Uani 0.50 1 d PU C 2
H67 H 1.4551 0.5888 0.8279 0.114 Uiso 0.50 1 calc PR C 2
C143 C 1.5494(14) 0.5913(14) 0.8919(9) 0.105(7) Uani 0.50 1 d PU C 2
H68 H 1.5876 0.5972 0.8734 0.127 Uiso 0.50 1 calc PR C 2
C145 C 1.5055(11) 0.5665(11) 0.9631(8) 0.082(6) Uani 0.50 1 d PU C 2
H69 H 1.5137 0.5549 0.9987 0.098 Uiso 0.50 1 calc PR C 2
C146 C 1.4403(11) 0.5614(13) 0.9328(10) 0.105(7) Uani 0.50 1 d PU C 2
H70 H 1.4028 0.5459 0.9489 0.126 Uiso 0.50 1 calc PR C 2
C211 C 1.0252(8) 0.8957(6) 0.5711(5) 0.088(3) Uani 1 1 d U . .
C212 C 1.0048(7) 0.8634(6) 0.5156(5) 0.107(4) Uani 1 1 d U . .
H84 H 1.0384 0.8682 0.4934 0.129 Uiso 1 1 calc R . .
C213 C 0.9424(10) 0.8290(8) 0.4973(6) 0.127(5) Uani 1 1 d U . .
H85 H 0.9342 0.8120 0.4616 0.152 Uiso 1 1 calc R . .
C214 C 0.8880(10) 0.8143(7) 0.5220(6) 0.111(4) Uani 1 1 d U . .
C215 C 0.9002(8) 0.8438(7) 0.5752(5) 0.117(4) Uani 1 1 d U . .
H86 H 0.8638 0.8387 0.5952 0.140 Uiso 1 1 calc R . .
C216 C 0.9648(8) 0.8787(5) 0.5960(5) 0.090(4) Uani 1 1 d U . .
H87 H 0.9718 0.8945 0.6319 0.108 Uiso 1 1 calc R . .
C217 C 0.8178(10) 0.7745(7) 0.5032(6) 0.119(4) Uani 1 1 d U . .
C218 C 0.8441(8) 0.7093(6) 0.4843(5) 0.150(6) Uani 1 1 d U . .
H88 H 0.8004 0.6797 0.4711 0.180 Uiso 1 1 calc R . .
H89 H 0.8795 0.6901 0.5139 0.180 Uiso 1 1 calc R . .
H90 H 0.8693 0.7158 0.4559 0.180 Uiso 1 1 calc R . .
C219 C 0.7678(8) 0.7638(7) 0.5403(6) 0.158(5) Uani 1 1 d U . .
H91 H 0.7241 0.7364 0.5219 0.189 Uiso 1 1 calc R . .
H92 H 0.7502 0.8061 0.5518 0.189 Uiso 1 1 calc R . .
H93 H 0.7964 0.7421 0.5712 0.189 Uiso 1 1 calc R . .
C220 C 0.7660(7) 0.8088(6) 0.4560(4) 0.143(5) Uani 1 1 d U . .
H94 H 0.7191 0.7833 0.4426 0.172 Uiso 1 1 calc R . .
H95 H 0.7924 0.8118 0.4277 0.172 Uiso 1 1 calc R . .
H96 H 0.7542 0.8528 0.4682 0.172 Uiso 1 1 calc R . .
C221 C 1.0724(8) 1.0008(6) 0.6173(4) 0.084(4) Uani 1 1 d U . .
C222 C 1.0082(7) 1.0275(5) 0.5937(4) 0.089(4) Uani 1 1 d U . .
H97 H 0.9754 1.0040 0.5645 0.107 Uiso 1 1 calc R . .
C223 C 0.9868(8) 1.0890(5) 0.6103(4) 0.102(5) Uani 1 1 d U . .
H98 H 0.9391 1.1055 0.5931 0.123 Uiso 1 1 calc R . .
C224 C 1.0327(8) 1.1257(6) 0.6503(5) 0.092(4) Uani 1 1 d U . .
C225 C 1.1039(8) 1.0983(6) 0.6741(4) 0.099(4) Uani 1 1 d U . .
H99 H 1.1389 1.1221 0.7020 0.119 Uiso 1 1 calc R . .
C226 C 1.1214(8) 1.0363(6) 0.6559(5) 0.106(5) Uani 1 1 d U . .
H100 H 1.1694 1.0186 0.6711 0.128 Uiso 1 1 calc R . .
C227 C 1.0107(9) 1.1959(7) 0.6662(5) 0.128(5) Uani 1 1 d DU . .
C228 C 0.9694(11) 1.1877(7) 0.7077(6) 0.234(7) Uani 1 1 d DU . .
H101 H 0.9272 1.1567 0.6942 0.281 Uiso 1 1 calc R . .
H102 H 0.9499 1.2300 0.7173 0.281 Uiso 1 1 calc R . .
H103 H 1.0038 1.1711 0.7389 0.281 Uiso 1 1 calc R . .
C229 C 0.9513(9) 1.2261(6) 0.6236(5) 0.202(7) Uani 1 1 d U . .
H104 H 0.9067 1.1972 0.6131 0.242 Uiso 1 1 calc R . .
H105 H 0.9718 1.2323 0.5928 0.242 Uiso 1 1 calc R . .
H106 H 0.9370 1.2686 0.6373 0.242 Uiso 1 1 calc R . .
C230 C 1.0734(10) 1.2400(7) 0.6809(7) 0.220(7) Uani 1 1 d U . .
H107 H 1.0972 1.2425 0.6512 0.264 Uiso 1 1 calc R . .
H108 H 1.1102 1.2245 0.7115 0.264 Uiso 1 1 calc R . .
H109 H 1.0562 1.2834 0.6901 0.264 Uiso 1 1 calc R . .
C231 C 1.1447(8) 0.9432(6) 0.5561(4) 0.088(3) Uani 1 1 d U . .
C232 C 1.1427(8) 0.9986(6) 0.5310(5) 0.103(4) Uani 1 1 d U . .
H110 H 1.1108 1.0327 0.5383 0.124 Uiso 1 1 calc R . .
C233 C 1.1868(8) 1.0078(6) 0.4939(4) 0.103(4) Uani 1 1 d U . .
H111 H 1.1908 1.0497 0.4811 0.123 Uiso 1 1 calc R . .
C234 C 1.2224(10) 0.9569(8) 0.4772(7) 0.152(5) Uani 1 1 d U . .
C235 C 1.2208(10) 0.8994(7) 0.5023(5) 0.142(6) Uani 1 1 d U . .
H112 H 1.2458 0.8627 0.4909 0.170 Uiso 1 1 calc R . .
C236 C 1.1865(7) 0.8918(6) 0.5413(5) 0.125(5) Uani 1 1 d U . .
H113 H 1.1905 0.8521 0.5587 0.150 Uiso 1 1 calc R . .
C237 C 1.2722(11) 0.9676(9) 0.4402(7) 0.215(7) Uani 1 1 d DU . .
C238 C 1.3556(10) 0.9499(10) 0.4551(8) 0.330(9) Uani 1 1 d DU . .
H114 H 1.3619 0.9103 0.4748 0.396 Uiso 1 1 calc R . .
H115 H 1.3849 0.9860 0.4771 0.396 Uiso 1 1 calc R . .
H116 H 1.3736 0.9421 0.4228 0.396 Uiso 1 1 calc R . .
C239 C 1.2684(11) 1.0253(8) 0.4134(7) 0.268(7) Uani 1 1 d DU . .
H117 H 1.3038 1.0230 0.3906 0.322 Uiso 1 1 calc R . .
H118 H 1.2819 1.0628 0.4392 0.322 Uiso 1 1 calc R . .
H119 H 1.2170 1.0303 0.3918 0.322 Uiso 1 1 calc R . .
C240 C 1.2504(11) 0.9132(8) 0.3923(7) 0.295(8) Uani 1 1 d DU . .
H120 H 1.2542 0.8697 0.4064 0.355 Uiso 1 1 calc R . .
H121 H 1.2851 0.9167 0.3693 0.355 Uiso 1 1 calc R . .
H122 H 1.1985 0.9198 0.3720 0.355 Uiso 1 1 calc R . .
C311 C 0.9664(9) 0.8940(6) 0.9190(5) 0.096(4) Uani 1 1 d U . .
C312 C 1.0411(9) 0.9125(6) 0.9247(5) 0.109(4) Uani 1 1 d U . .
H123 H 1.0764 0.9067 0.9574 0.131 Uiso 1 1 calc R . .
C313 C 1.0654(9) 0.9385(6) 0.8849(5) 0.119(4) Uani 1 1 d U . .
H124 H 1.1163 0.9537 0.8915 0.143 Uiso 1 1 calc R . .
C314 C 1.0180(10) 0.9434(7) 0.8354(6) 0.103(4) Uani 1 1 d U . .
C315 C 0.9438(10) 0.9260(7) 0.8272(5) 0.118(5) Uani 1 1 d U . .
H125 H 0.9098 0.9313 0.7938 0.142 Uiso 1 1 calc R . .
C316 C 0.9184(8) 0.9007(5) 0.8677(5) 0.110(4) Uani 1 1 d U . .
H126 H 0.8669 0.8872 0.8610 0.131 Uiso 1 1 calc R . .
C317 C 1.0525(10) 0.9724(7) 0.7909(6) 0.129(5) Uani 1 1 d U . .
C318 C 1.1068(9) 0.9272(7) 0.7776(5) 0.168(6) Uani 1 1 d U . .
H127 H 1.0821 0.8846 0.7657 0.201 Uiso 1 1 calc R . .
H128 H 1.1484 0.9224 0.8089 0.201 Uiso 1 1 calc R . .
H129 H 1.1266 0.9440 0.7492 0.201 Uiso 1 1 calc R . .
C319 C 0.9857(8) 0.9822(6) 0.7423(5) 0.160(6) Uani 1 1 d U . .
H130 H 0.9505 1.0136 0.7524 0.193 Uiso 1 1 calc R . .
H131 H 0.9594 0.9403 0.7302 0.193 Uiso 1 1 calc R . .
H132 H 1.0052 0.9989 0.7138 0.193 Uiso 1 1 calc R . .
C320 C 1.0863(8) 1.0409(6) 0.8102(5) 0.143(5) Uani 1 1 d U . .
H133 H 1.0472 1.0692 0.8187 0.171 Uiso 1 1 calc R . .
H134 H 1.1057 1.0595 0.7822 0.171 Uiso 1 1 calc R . .
H135 H 1.1278 1.0377 0.8419 0.171 Uiso 1 1 calc R . .
C321 C 1.0004(8) 0.8652(6) 1.0143(5) 0.091(4) Uani 1 1 d U . .
C322 C 1.0612(8) 0.8204(6) 1.0219(5) 0.117(5) Uani 1 1 d U . .
H136 H 1.0613 0.7865 0.9954 0.141 Uiso 1 1 calc R . .
C323 C 1.1171(8) 0.8248(6) 1.0647(5) 0.106(5) Uani 1 1 d U . .
H137 H 1.1594 0.7974 1.0660 0.128 Uiso 1 1 calc R . .
C324 C 1.1175(8) 0.8673(6) 1.1077(5) 0.096(4) Uani 1 1 d U . .
C325 C 1.0553(7) 0.9104(5) 1.1010(5) 0.092(4) Uani 1 1 d U . .
H138 H 1.0539 0.9417 1.1291 0.110 Uiso 1 1 calc R . .
C326 C 0.9998(8) 0.9095(6) 1.0581(4) 0.103(5) Uani 1 1 d U . .
H139 H 0.9590 0.9386 1.0563 0.124 Uiso 1 1 calc R . .
C327 C 1.1830(9) 0.8723(7) 1.1574(6) 0.118(5) Uani 1 1 d U . .
C328 C 1.2488(8) 0.8313(7) 1.1505(5) 0.177(6) Uani 1 1 d U . .
H140 H 1.2699 0.8485 1.1228 0.212 Uiso 1 1 calc R . .
H141 H 1.2315 0.7860 1.1402 0.212 Uiso 1 1 calc R . .
H142 H 1.2877 0.8327 1.1839 0.212 Uiso 1 1 calc R . .
C329 C 1.2088(8) 0.9406(6) 1.1746(6) 0.176(6) Uani 1 1 d U . .
H143 H 1.2270 0.9600 1.1466 0.212 Uiso 1 1 calc R . .
H144 H 1.2498 0.9408 1.2069 0.212 Uiso 1 1 calc R . .
H145 H 1.1665 0.9660 1.1818 0.212 Uiso 1 1 calc R . .
C330 C 1.1549(9) 0.8426(7) 1.1995(5) 0.167(6) Uani 1 1 d U . .
H146 H 1.1382 0.7975 1.1880 0.200 Uiso 1 1 calc R . .
H147 H 1.1123 0.8678 1.2063 0.200 Uiso 1 1 calc R . .
H148 H 1.1955 0.8430 1.2319 0.200 Uiso 1 1 calc R . .
C331 C 0.8688(10) 0.9006(8) 0.9717(5) 0.107(4) Uani 1 1 d U . .
C332 C 0.8200(10) 0.8734(8) 0.9898(6) 0.143(6) Uani 1 1 d U . .
H149 H 0.8256 0.8289 0.9981 0.171 Uiso 1 1 calc R . .
C333 C 0.7564(11) 0.9084(9) 0.9981(6) 0.182(6) Uani 1 1 d U . .
H150 H 0.7195 0.8851 1.0102 0.219 Uiso 1 1 calc R . .
C334 C 0.7436(12) 0.9769(11) 0.9897(8) 0.177(7) Uani 1 1 d DU . .
C335 C 0.7989(10) 1.0026(7) 0.9724(6) 0.139(5) Uani 1 1 d U . .
H151 H 0.7969 1.0479 0.9663 0.167 Uiso 1 1 calc R . .
C336 C 0.8615(8) 0.9665(6) 0.9624(4) 0.118(4) Uani 1 1 d U . .
H152 H 0.8986 0.9879 0.9492 0.141 Uiso 1 1 calc R . .
C337 C 0.6719(12) 1.0163(13) 0.9966(9) 0.229(8) Uani 1 1 d DU . .
C338 C 0.6002(13) 0.9854(12) 0.9698(11) 0.367(11) Uani 1 1 d DU . .
H153 H 0.5946 0.9844 0.9314 0.441 Uiso 1 1 calc R . .
H154 H 0.5589 1.0103 0.9790 0.441 Uiso 1 1 calc R . .
H155 H 0.5987 0.9407 0.9807 0.441 Uiso 1 1 calc R . .
C339 C 0.6717(14) 1.0149(12) 1.0508(9) 0.345(10) Uani 1 1 d U . .
H156 H 0.7186 1.0350 1.0727 0.414 Uiso 1 1 calc R . .
H157 H 0.6679 0.9695 1.0598 0.414 Uiso 1 1 calc R . .
H158 H 0.6283 1.0393 1.0574 0.414 Uiso 1 1 calc R . .
C340 C 0.6726(13) 1.0854(11) 0.9806(8) 0.305(9) Uani 1 1 d U . .
H159 H 0.6726 1.0851 0.9430 0.366 Uiso 1 1 calc R . .
H160 H 0.7181 1.1084 1.0019 0.366 Uiso 1 1 calc R . .
H161 H 0.6276 1.1078 0.9864 0.366 Uiso 1 1 calc R . .
C411 C 0.7640(6) 0.3840(5) 0.7316(4) 0.078(4) Uani 1 1 d U . .
C412 C 0.7341(7) 0.4281(6) 0.6929(5) 0.103(5) Uani 1 1 d U . .
H162 H 0.7250 0.4717 0.7040 0.124 Uiso 1 1 calc R . .
C413 C 0.7176(8) 0.4105(6) 0.6395(5) 0.116(5) Uani 1 1 d U . .
H163 H 0.6972 0.4427 0.6156 0.139 Uiso 1 1 calc R . .
C414 C 0.7287(7) 0.3497(6) 0.6190(5) 0.088(4) Uani 1 1 d U . .
C415 C 0.7555(6) 0.3073(6) 0.6562(4) 0.086(4) Uani 1 1 d U . .
H164 H 0.7616 0.2632 0.6447 0.103 Uiso 1 1 calc R . .
C416 C 0.7744(6) 0.3232(5) 0.7090(4) 0.088(4) Uani 1 1 d U . .
H165 H 0.7963 0.2904 0.7319 0.106 Uiso 1 1 calc R . .
C417 C 0.7126(8) 0.3305(7) 0.5625(5) 0.137(5) Uani 1 1 d DU . .
C418 C 0.6891(10) 0.3799(6) 0.5285(5) 0.228(7) Uani 1 1 d DU . .
H166 H 0.6789 0.3618 0.4918 0.274 Uiso 1 1 calc R . .
H167 H 0.7288 0.4137 0.5345 0.274 Uiso 1 1 calc R . .
H168 H 0.6429 0.3991 0.5353 0.274 Uiso 1 1 calc R . .
C419 C 0.6484(8) 0.2782(7) 0.5463(5) 0.210(7) Uani 1 1 d DU . .
H169 H 0.6606 0.2415 0.5691 0.253 Uiso 1 1 calc R . .
H170 H 0.6432 0.2626 0.5093 0.253 Uiso 1 1 calc R . .
H171 H 0.6008 0.2975 0.5502 0.253 Uiso 1 1 calc R . .
C420 C 0.7735(8) 0.2949(8) 0.5474(5) 0.227(8) Uani 1 1 d DU . .
H172 H 0.7892 0.2596 0.5712 0.273 Uiso 1 1 calc R . .
H173 H 0.8165 0.3247 0.5499 0.273 Uiso 1 1 calc R . .
H174 H 0.7560 0.2763 0.5109 0.273 Uiso 1 1 calc R . .
C421 C 0.8638(7) 0.3725(5) 0.8115(4) 0.069(3) Uani 1 1 d U . .
C422 C 0.9193(6) 0.3867(5) 0.7869(4) 0.076(3) Uani 1 1 d U . .
H175 H 0.9084 0.4111 0.7562 0.091 Uiso 1 1 calc R . .
C423 C 0.9915(7) 0.3649(5) 0.8074(4) 0.083(3) Uani 1 1 d U . .
H176 H 1.0293 0.3752 0.7896 0.099 Uiso 1 1 calc R . .
C424 C 1.0134(7) 0.3290(6) 0.8524(4) 0.082(4) Uani 1 1 d U . .
C425 C 0.9581(7) 0.3187(6) 0.8764(5) 0.091(4) Uani 1 1 d U . .
H177 H 0.9708 0.2984 0.9092 0.109 Uiso 1 1 calc R . .
C426 C 0.8834(6) 0.3358(5) 0.8568(4) 0.081(3) Uani 1 1 d U . .
H178 H 0.8456 0.3229 0.8737 0.097 Uiso 1 1 calc R . .
C427 C 1.0959(7) 0.3076(6) 0.8754(5) 0.088(4) Uani 1 1 d U . .
C428 C 1.1493(6) 0.3265(6) 0.8410(4) 0.108(4) Uani 1 1 d U . .
H179 H 1.1309 0.3063 0.8051 0.129 Uiso 1 1 calc R . .
H180 H 1.2002 0.3111 0.8564 0.129 Uiso 1 1 calc R . .
H181 H 1.1506 0.3742 0.8396 0.129 Uiso 1 1 calc R . .
C429 C 1.1284(6) 0.3405(5) 0.9284(4) 0.112(4) Uani 1 1 d U . .
H182 H 1.0970 0.3303 0.9525 0.135 Uiso 1 1 calc R . .
H183 H 1.1298 0.3879 0.9254 0.135 Uiso 1 1 calc R . .
H184 H 1.1798 0.3250 0.9423 0.135 Uiso 1 1 calc R . .
C430 C 1.0951(7) 0.2321(5) 0.8780(4) 0.112(4) Uani 1 1 d U . .
H185 H 1.0733 0.2117 0.8426 0.135 Uiso 1 1 calc R . .
H186 H 1.0645 0.2200 0.9022 0.135 Uiso 1 1 calc R . .
H187 H 1.1469 0.2170 0.8909 0.135 Uiso 1 1 calc R . .
C431 C 0.7280(7) 0.3687(6) 0.8163(4) 0.076(3) Uani 1 1 d U . .
C432 C 0.7254(7) 0.3920(6) 0.8699(4) 0.099(4) Uani 1 1 d U . .
H188 H 0.7583 0.4265 0.8879 0.118 Uiso 1 1 calc R . .
C433 C 0.6743(9) 0.3634(7) 0.8950(5) 0.108(4) Uani 1 1 d U . .
H189 H 0.6758 0.3778 0.9306 0.129 Uiso 1 1 calc R . .
C434 C 0.6231(9) 0.3164(7) 0.8710(6) 0.107(4) Uani 1 1 d U . .
C435 C 0.6214(8) 0.2936(7) 0.8185(5) 0.105(4) Uani 1 1 d U . .
H190 H 0.5866 0.2603 0.8005 0.126 Uiso 1 1 calc R . .
C436 C 0.6712(7) 0.3208(6) 0.7946(5) 0.095(4) Uani 1 1 d U . .
H191 H 0.6675 0.3057 0.7589 0.114 Uiso 1 1 calc R . .
C437 C 0.5700(8) 0.2861(7) 0.8969(5) 0.120(5) Uani 1 1 d DU . .
C438 C 0.5907(11) 0.2961(9) 0.9536(6) 0.288(9) Uani 1 1 d DU . .
H192 H 0.6418 0.2799 0.9674 0.346 Uiso 1 1 calc R . .
H193 H 0.5549 0.2724 0.9685 0.346 Uiso 1 1 calc R . .
H194 H 0.5894 0.3429 0.9637 0.346 Uiso 1 1 calc R . .
C439 C 0.4941(9) 0.3104(8) 0.8795(7) 0.268(9) Uani 1 1 d DU . .
H195 H 0.4773 0.3043 0.8408 0.322 Uiso 1 1 calc R . .
H196 H 0.4937 0.3571 0.8902 0.322 Uiso 1 1 calc R . .
H197 H 0.4599 0.2864 0.8956 0.322 Uiso 1 1 calc R . .
C440 C 0.5570(10) 0.2125(6) 0.8905(6) 0.252(8) Uani 1 1 d DU . .
H198 H 0.5415 0.1988 0.8527 0.302 Uiso 1 1 calc R . .
H199 H 0.5172 0.2007 0.9077 0.302 Uiso 1 1 calc R . .
H200 H 0.6039 0.1907 0.9068 0.302 Uiso 1 1 calc R . .
C511 C 0.8937(8) 0.5460(6) 0.5668(4) 0.100(4) Uani 1 1 d U . .
C512 C 0.8868(8) 0.5198(6) 0.5153(5) 0.115(5) Uani 1 1 d U . .
H201 H 0.9311 0.5045 0.5057 0.139 Uiso 1 1 calc R . .
C513 C 0.8191(10) 0.5150(7) 0.4776(5) 0.125(5) Uani 1 1 d U . .
H202 H 0.8166 0.4953 0.4433 0.150 Uiso 1 1 calc R . .
C514 C 0.7582(9) 0.5382(7) 0.4900(6) 0.132(6) Uani 1 1 d U . .
H203 H 0.7117 0.5340 0.4638 0.158 Uiso 1 1 calc R . .
C515 C 0.7576(9) 0.5683(7) 0.5388(6) 0.142(6) Uani 1 1 d U . .
H204 H 0.7139 0.5887 0.5456 0.170 Uiso 1 1 calc R . .
C516 C 0.8250(8) 0.5668(6) 0.5768(5) 0.110(5) Uani 1 1 d U . .
H205 H 0.8249 0.5807 0.6122 0.132 Uiso 1 1 calc R . .
C521 C 1.0560(6) 0.5982(4) 0.6014(4) 0.105(3) Uani 1 1 d GU . .
C522 C 1.1296(7) 0.5996(4) 0.6328(3) 0.131(5) Uani 1 1 d GU . .
H206 H 1.1428 0.5727 0.6619 0.158 Uiso 1 1 calc R . .
C523 C 1.1837(4) 0.6404(5) 0.6215(4) 0.136(5) Uani 1 1 d GU . .
H207 H 1.2340 0.6413 0.6430 0.163 Uiso 1 1 calc R . .
C524 C 1.1644(6) 0.6798(4) 0.5789(4) 0.137(5) Uani 1 1 d GU . .
H208 H 1.2014 0.7076 0.5712 0.165 Uiso 1 1 calc R . .
C525 C 1.0908(7) 0.6784(4) 0.5475(3) 0.151(6) Uani 1 1 d GU . .
H209 H 1.0776 0.7053 0.5184 0.181 Uiso 1 1 calc R . .
C526 C 1.0366(4) 0.6376(5) 0.5588(4) 0.134(5) Uani 1 1 d GU . .
H210 H 0.9864 0.6366 0.5374 0.161 Uiso 1 1 calc R . .
C531 C 1.0050(8) 0.4660(6) 0.6441(4) 0.098(4) Uani 1 1 d U . .
C532 C 0.9318(7) 0.4315(6) 0.6510(5) 0.115(4) Uani 1 1 d U . .
H211 H 0.8929 0.4306 0.6176 0.138 Uiso 1 1 calc R . .
H212 H 0.9132 0.4556 0.6788 0.138 Uiso 1 1 calc R . .
H213 H 0.9434 0.3867 0.6611 0.138 Uiso 1 1 calc R . .
C533 C 1.0307(8) 0.4223(5) 0.6018(4) 0.151(6) Uani 1 1 d U . .
H214 H 0.9917 0.4214 0.5684 0.181 Uiso 1 1 calc R . .
H215 H 1.0388 0.3779 0.6137 0.181 Uiso 1 1 calc R . .
H216 H 1.0781 0.4399 0.5964 0.181 Uiso 1 1 calc R . .
C534 C 1.0660(7) 0.4675(5) 0.6963(4) 0.123(5) Uani 1 1 d U . .
H217 H 1.0496 0.4953 0.7232 0.148 Uiso 1 1 calc R . .
H218 H 1.1133 0.4851 0.6909 0.148 Uiso 1 1 calc R . .
H219 H 1.0740 0.4230 0.7082 0.148 Uiso 1 1 calc R . .

loop_
_atom_site_aniso_label
_atom_site_aniso_U_11
_atom_site_aniso_U_22
_atom_site_aniso_U_33
_atom_site_aniso_U_23
_atom_site_aniso_U_13
_atom_site_aniso_U_12
W1 0.1023(5) 0.0748(4) 0.0693(3) 0.0002(3) 0.0201(3) 0.0230(3)
S1 0.103(3) 0.078(2) 0.072(2) 0.0136(17) 0.0206(19) 0.027(2)
S2 0.092(3) 0.081(2) 0.074(2) 0.0113(17) 0.0124(18) 0.023(2)
S3 0.130(3) 0.063(2) 0.076(2) 0.0023(16) 0.039(2) 0.012(2)
S4 0.102(3) 0.069(2) 0.074(2) -0.0147(15) 0.0280(18) 0.014(2)
Si1 0.123(3) 0.076(3) 0.081(2) -0.0018(19) 0.033(2) 0.016(2)
O1 0.111(9) 0.239(13) 0.288(14) 0.189(11) 0.066(9) 0.039(9)
O2 0.098(7) 0.104(7) 0.094(7) 0.025(5) -0.011(5) -0.013(6)
O3 0.43(2) 0.090(7) 0.114(8) -0.033(6) 0.149(11) -0.068(10)
O4 0.075(6) 0.108(7) 0.134(7) -0.020(5) -0.007(5) 0.036(6)
O5 0.061(5) 0.105(5) 0.068(4) -0.041(4) -0.002(4) 0.010(4)
O6 0.111(6) 0.079(5) 0.068(4) -0.023(3) 0.016(4) 0.022(4)
O7 0.129(14) 0.163(15) 0.205(15) 0.020(12) 0.067(12) -0.008(13)
O8 0.292(15) 0.334(15) 0.492(17) 0.056(13) 0.182(14) 0.047(13)
O9 0.372(17) 0.403(17) 0.337(15) 0.024(13) 0.097(13) -0.052(15)
N1 0.098(7) 0.091(7) 0.086(6) 0.015(5) 0.033(6) 0.025(6)
N2 0.115(8) 0.083(7) 0.064(6) 0.020(5) 0.026(5) -0.005(6)
N3 0.115(8) 0.052(5) 0.068(5) -0.006(4) 0.024(5) 0.011(5)
N4 0.081(6) 0.055(5) 0.088(7) 0.006(5) 0.026(6) 0.006(5)
N5 0.535(14) 0.528(14) 0.532(13) 0.032(9) 0.149(11) 0.000(10)
N6 0.256(13) 0.238(16) 0.299(16) 0.008(13) 0.082(14) 0.016(14)
N7 0.43(2) 0.413(15) 0.424(18) -0.052(16) 0.136(15) -0.050(18)
N8 0.24(2) 0.284(18) 0.32(2) -0.003(18) 0.058(17) 0.022(19)
N10 0.49(2) 0.393(19) 0.39(2) -0.033(15) 0.017(17) -0.028(18)
C11 0.096(6) 0.124(8) 0.022(5) 0.011(5) 0.018(5) 0.020(6)
C12 0.089(6) 0.098(9) 0.057(7) 0.027(6) 0.031(6) 0.027(6)
C13 0.095(7) 0.080(8) 0.070(8) 0.008(5) 0.034(7) 0.026(6)
C14 0.098(7) 0.069(8) 0.096(8) 0.009(6) 0.007(7) 0.007(7)
C15 0.102(8) 0.081(9) 0.121(10) 0.020(6) 0.026(7) 0.015(7)
C16 0.097(7) 0.075(8) 0.070(8) 0.009(6) 0.012(7) 0.010(6)
C17 0.082(9) 0.112(8) 0.108(9) 0.044(7) 0.026(7) 0.009(8)
C18 0.071(6) 0.090(7) 0.092(7) 0.020(5) 0.025(5) 0.011(6)
C27 0.079(9) 0.094(8) 0.077(8) 0.021(7) 0.031(6) 0.006(7)
C28 0.100(8) 0.087(7) 0.073(7) 0.022(5) 0.016(5) 0.015(6)
C31 0.085(9) 0.048(5) 0.072(6) -0.001(4) 0.018(6) 0.021(6)
C32 0.092(9) 0.046(5) 0.044(6) 0.009(4) 0.004(5) 0.021(5)
C33 0.062(8) 0.053(6) 0.060(6) -0.005(5) -0.001(5) 0.011(5)
C34 0.115(10) 0.056(6) 0.093(8) 0.011(5) 0.051(7) 0.003(7)
C35 0.071(9) 0.069(7) 0.086(7) -0.020(6) 0.039(6) -0.004(6)
C36 0.066(9) 0.061(6) 0.089(7) -0.004(5) 0.024(6) -0.001(6)
C37 0.198(13) 0.080(7) 0.091(8) -0.020(6) 0.072(9) -0.030(8)
C38 0.162(9) 0.066(6) 0.090(6) -0.008(5) 0.050(6) 0.001(7)
C47 0.071(8) 0.075(6) 0.065(7) -0.001(5) 0.022(7) -0.006(5)
C48 0.070(7) 0.066(6) 0.087(6) 0.003(5) 0.015(5) -0.005(5)
C51 0.543(17) 0.532(16) 0.553(15) 0.072(12) 0.122(14) 0.012(13)
C52 0.440(18) 0.427(19) 0.417(19) 0.087(15) 0.045(15) 0.097(14)
C53 0.521(16) 0.510(15) 0.542(17) 0.047(11) 0.102(13) 0.014(13)
C54 0.42(2) 0.446(19) 0.470(19) 0.098(13) 0.123(16) 0.039(16)
C55 0.526(14) 0.538(17) 0.548(17) 0.037(12) 0.127(12) -0.012(12)
C56 0.51(2) 0.52(2) 0.53(2) 0.027(15) 0.121(17) -0.004(15)
C57 0.524(17) 0.574(17) 0.536(14) 0.018(11) 0.111(13) 0.013(13)
C58 0.49(2) 0.52(2) 0.54(2) 0.004(15) 0.075(17) 0.018(17)
C61 0.253(14) 0.145(15) 0.319(19) 0.009(13) 0.055(15) 0.028(16)
C62 0.278(14) 0.165(14) 0.204(14) -0.064(11) 0.069(14) -0.025(14)
C71 0.366(18) 0.418(17) 0.380(18) -0.013(15) 0.097(15) 0.047(17)
C72 0.37(2) 0.411(16) 0.42(2) 0.046(17) 0.080(16) 0.008(17)
C81 0.17(2) 0.268(18) 0.27(2) 0.016(18) 0.066(18) 0.017(19)
C82 0.19(2) 0.275(19) 0.28(2) 0.020(17) 0.056(18) 0.028(19)
C101 0.38(2) 0.364(19) 0.36(2) -0.059(16) 0.086(18) -0.031(18)
C102 0.45(3) 0.47(2) 0.38(2) 0.054(17) 0.104(17) -0.015(19)
C111 0.042(6) 0.096(9) 0.101(8) 0.028(6) 0.017(6) 0.023(6)
C112 0.092(9) 0.169(12) 0.070(8) -0.007(7) 0.015(6) -0.034(9)
C113 0.108(10) 0.160(12) 0.104(10) -0.019(8) 0.040(8) -0.024(8)
C114 0.088(8) 0.088(9) 0.098(8) 0.029(6) 0.026(7) 0.014(6)
C115 0.079(9) 0.109(10) 0.136(10) -0.006(7) 0.039(7) -0.027(8)
C116 0.086(9) 0.097(10) 0.093(8) 0.005(7) 0.027(7) -0.006(7)
C117 0.096(9) 0.107(9) 0.120(8) 0.038(8) 0.049(7) 0.029(7)
C118 0.148(12) 0.116(8) 0.190(11) 0.022(8) 0.073(10) 0.035(8)
C119 0.100(8) 0.130(9) 0.142(10) 0.041(8) 0.046(7) 0.021(7)
C120 0.075(9) 0.173(11) 0.130(8) 0.062(8) 0.045(6) 0.044(9)
C121 0.053(6) 0.109(9) 0.090(7) -0.009(6) 0.013(5) 0.019(6)
C122 0.103(13) 0.093(11) 0.114(16) 0.002(13) -0.010(11) 0.020(10)
C123 0.106(13) 0.099(11) 0.111(15) 0.003(13) -0.009(12) -0.003(9)
C124 0.088(7) 0.111(9) 0.070(7) 0.005(7) 0.026(5) 0.006(6)
C125 0.089(12) 0.114(11) 0.105(16) 0.000(13) 0.001(11) 0.016(10)
C126 0.107(12) 0.093(12) 0.086(14) 0.004(12) 0.004(11) 0.030(10)
C127 0.103(8) 0.114(9) 0.111(8) 0.000(8) -0.007(7) -0.002(7)
C128 0.129(12) 0.241(12) 0.211(13) 0.085(12) -0.016(10) -0.061(10)
C129 0.112(11) 0.316(16) 0.106(8) -0.001(9) 0.002(8) -0.029(11)
C130 0.144(12) 0.223(12) 0.247(13) 0.003(11) 0.011(11) 0.076(11)
C131 0.077(9) 0.101(7) 0.078(6) 0.005(6) 0.000(6) 0.007(8)
C132 0.187(14) 0.119(9) 0.096(7) 0.006(6) 0.019(10) -0.005(11)
C133 0.199(15) 0.173(10) 0.096(8) -0.018(7) 0.017(10) 0.011(13)
C134 0.108(11) 0.140(8) 0.143(9) -0.039(8) 0.028(10) 0.013(9)
C135 0.177(14) 0.104(8) 0.138(9) -0.023(7) 0.000(11) 0.005(10)
C136 0.163(13) 0.093(7) 0.118(8) 0.013(6) 0.027(9) 0.026(10)
C137 0.166(12) 0.194(11) 0.137(10) -0.075(9) -0.009(11) -0.004(9)
C138 0.289(17) 0.269(16) 0.180(11) -0.058(9) 0.082(12) -0.043(13)
C139 0.236(12) 0.223(14) 0.305(16) -0.164(12) 0.141(12) -0.067(10)
C140 0.307(15) 0.167(13) 0.253(13) -0.084(10) 0.027(13) 0.062(12)
C142 0.081(8) 0.125(17) 0.079(9) 0.030(13) 0.014(7) 0.000(15)
C143 0.079(9) 0.154(18) 0.087(9) 0.020(14) 0.024(8) -0.029(14)
C145 0.100(10) 0.076(15) 0.068(9) 0.015(11) 0.016(7) 0.001(12)
C146 0.091(10) 0.128(17) 0.102(10) 0.048(14) 0.027(8) -0.014(14)
C211 0.119(8) 0.066(7) 0.079(7) 0.033(6) 0.017(6) 0.003(6)
C212 0.120(10) 0.113(10) 0.085(7) -0.003(7) 0.019(7) 0.006(7)
C213 0.133(12) 0.110(12) 0.128(10) -0.006(9) 0.016(8) -0.005(9)
C214 0.124(9) 0.088(9) 0.111(9) 0.005(7) 0.008(7) 0.007(7)
C215 0.092(9) 0.125(11) 0.120(9) 0.008(8) -0.002(7) 0.004(7)
C216 0.107(9) 0.090(9) 0.071(7) 0.022(6) 0.016(6) 0.014(7)
C217 0.119(10) 0.091(10) 0.132(10) 0.005(7) 0.000(7) 0.007(7)
C218 0.159(12) 0.088(8) 0.171(11) -0.003(8) -0.017(9) 0.018(8)
C219 0.149(12) 0.144(12) 0.172(11) 0.006(9) 0.025(9) -0.036(9)
C220 0.133(11) 0.119(10) 0.148(9) 0.002(8) -0.020(8) 0.026(9)
C221 0.114(10) 0.071(7) 0.070(8) 0.014(5) 0.028(6) 0.004(6)
C222 0.124(10) 0.074(8) 0.078(7) 0.012(6) 0.036(7) 0.020(7)
C223 0.122(10) 0.086(8) 0.092(8) 0.007(6) 0.012(7) 0.013(7)
C224 0.119(10) 0.083(7) 0.081(8) 0.000(6) 0.041(7) -0.004(7)
C225 0.122(10) 0.102(8) 0.079(8) -0.005(6) 0.038(7) -0.004(8)
C226 0.123(10) 0.083(8) 0.110(9) 0.010(6) 0.023(7) 0.003(8)
C227 0.152(12) 0.109(9) 0.117(9) -0.033(8) 0.032(8) 0.027(7)
C228 0.360(17) 0.159(13) 0.244(12) 0.006(10) 0.190(12) 0.076(11)
C229 0.257(14) 0.117(11) 0.196(11) -0.012(9) -0.007(10) 0.065(10)
C230 0.200(12) 0.116(10) 0.318(16) -0.066(11) 0.032(10) -0.003(9)
C231 0.122(9) 0.070(8) 0.080(7) 0.021(6) 0.038(6) 0.020(7)
C232 0.142(12) 0.071(8) 0.104(9) 0.025(6) 0.039(7) 0.011(8)
C233 0.154(12) 0.075(8) 0.081(8) 0.029(6) 0.027(7) 0.009(8)
C234 0.190(13) 0.095(10) 0.185(11) 0.026(8) 0.068(9) 0.044(10)
C235 0.217(15) 0.089(8) 0.140(11) -0.012(7) 0.087(9) 0.051(10)
C236 0.148(12) 0.115(9) 0.122(10) 0.021(7) 0.051(8) 0.063(9)
C237 0.240(13) 0.257(13) 0.185(13) 0.049(8) 0.116(10) 0.058(12)
C238 0.214(11) 0.427(19) 0.377(18) 0.091(15) 0.114(10) 0.018(13)
C239 0.295(11) 0.275(9) 0.287(11) 0.061(7) 0.159(8) 0.010(8)
C240 0.331(12) 0.319(10) 0.265(10) -0.017(8) 0.138(8) -0.021(9)
C311 0.151(10) 0.053(7) 0.096(7) -0.020(6) 0.057(7) 0.009(8)
C312 0.156(9) 0.069(9) 0.110(8) -0.017(7) 0.052(8) -0.006(9)
C313 0.171(10) 0.082(10) 0.115(8) -0.008(8) 0.060(7) -0.002(9)
C314 0.144(10) 0.064(8) 0.108(8) -0.006(7) 0.043(8) 0.012(8)
C315 0.169(10) 0.092(10) 0.111(8) 0.002(7) 0.068(8) 0.006(10)
C316 0.162(10) 0.079(9) 0.101(8) 0.002(7) 0.058(7) 0.029(8)
C317 0.178(12) 0.097(9) 0.127(9) 0.020(8) 0.063(7) 0.000(8)
C318 0.231(13) 0.157(11) 0.152(11) -0.001(9) 0.120(9) 0.034(11)
C319 0.221(13) 0.140(11) 0.120(9) 0.024(8) 0.036(8) -0.025(10)
C320 0.172(12) 0.116(8) 0.148(11) 0.023(8) 0.051(8) -0.011(8)
C321 0.124(9) 0.068(8) 0.096(6) 0.001(6) 0.055(6) -0.016(7)
C322 0.137(11) 0.097(10) 0.127(9) -0.020(8) 0.058(7) 0.020(9)
C323 0.149(11) 0.061(8) 0.121(9) 0.014(7) 0.055(7) 0.019(8)
C324 0.128(9) 0.063(8) 0.111(7) 0.015(6) 0.055(6) 0.007(7)
C325 0.106(10) 0.075(8) 0.098(8) -0.006(7) 0.035(6) 0.004(7)
C326 0.135(10) 0.096(9) 0.087(7) -0.010(7) 0.047(6) 0.031(8)
C327 0.130(11) 0.091(9) 0.136(9) 0.007(8) 0.038(7) 0.014(8)
C328 0.135(10) 0.190(12) 0.194(12) -0.010(10) 0.023(8) 0.035(10)
C329 0.160(13) 0.119(9) 0.215(13) 0.013(9) -0.021(10) -0.016(8)
C330 0.203(14) 0.169(12) 0.133(9) 0.031(9) 0.043(9) -0.007(10)
C331 0.148(10) 0.102(9) 0.081(8) 0.004(8) 0.050(7) 0.013(9)
C332 0.151(12) 0.119(10) 0.170(13) 0.014(9) 0.062(10) -0.006(9)
C333 0.199(13) 0.188(11) 0.207(13) 0.057(12) 0.128(12) 0.003(10)
C334 0.194(12) 0.165(12) 0.193(14) -0.001(11) 0.088(11) 0.017(10)
C335 0.172(12) 0.095(9) 0.155(12) -0.037(8) 0.057(10) -0.001(8)
C336 0.154(11) 0.081(8) 0.119(9) -0.018(7) 0.039(8) 0.006(8)
C337 0.211(12) 0.256(13) 0.245(14) -0.005(13) 0.107(12) 0.060(11)
C338 0.219(12) 0.396(18) 0.477(19) -0.018(17) 0.080(15) 0.020(13)
C339 0.38(2) 0.43(2) 0.300(13) 0.031(13) 0.222(13) 0.074(17)
C340 0.321(18) 0.256(13) 0.352(17) 0.049(13) 0.103(15) 0.115(11)
C411 0.082(9) 0.072(7) 0.080(6) 0.004(5) 0.020(6) 0.014(7)
C412 0.144(11) 0.075(8) 0.084(6) -0.004(5) 0.019(8) 0.000(8)
C413 0.162(12) 0.096(8) 0.082(6) 0.017(6) 0.013(8) 0.018(9)
C414 0.117(10) 0.070(8) 0.082(6) 0.007(5) 0.030(7) -0.004(8)
C415 0.100(10) 0.081(8) 0.074(6) -0.011(5) 0.019(7) 0.005(8)
C416 0.099(9) 0.083(7) 0.078(6) -0.001(6) 0.016(7) 0.018(8)
C417 0.152(11) 0.153(11) 0.078(7) -0.008(7) -0.022(8) 0.020(8)
C418 0.418(19) 0.165(11) 0.087(8) 0.004(8) 0.038(12) 0.015(11)
C419 0.249(13) 0.257(13) 0.106(11) -0.011(9) 0.013(10) -0.087(11)
C420 0.243(13) 0.310(16) 0.145(11) -0.048(11) 0.094(11) 0.040(11)
C421 0.072(6) 0.062(7) 0.071(7) 0.006(5) 0.014(5) -0.008(6)
C422 0.070(7) 0.080(8) 0.078(7) 0.012(6) 0.018(6) 0.011(7)
C423 0.081(7) 0.095(9) 0.072(7) -0.006(6) 0.021(6) -0.006(7)
C424 0.080(7) 0.092(9) 0.074(7) 0.010(6) 0.019(5) 0.008(7)
C425 0.084(8) 0.087(9) 0.104(8) 0.031(7) 0.022(6) 0.007(8)
C426 0.080(7) 0.085(9) 0.080(7) 0.004(6) 0.027(6) 0.000(7)
C427 0.078(7) 0.097(8) 0.084(7) 0.014(6) 0.008(6) -0.003(8)
C428 0.073(8) 0.128(9) 0.124(8) 0.016(7) 0.025(7) 0.012(8)
C429 0.106(10) 0.121(9) 0.096(7) 0.015(7) -0.003(6) -0.004(8)
C430 0.131(11) 0.092(7) 0.117(9) 0.012(6) 0.036(8) 0.030(7)
C431 0.075(7) 0.069(7) 0.084(7) 0.004(6) 0.019(6) 0.006(5)
C432 0.114(10) 0.098(9) 0.074(7) -0.013(6) 0.009(6) -0.026(7)
C433 0.116(11) 0.125(11) 0.085(8) -0.002(7) 0.032(7) -0.006(7)
C434 0.099(9) 0.102(9) 0.126(9) 0.004(7) 0.041(8) -0.003(7)
C435 0.104(10) 0.124(10) 0.091(8) 0.012(7) 0.030(7) -0.027(7)
C436 0.098(10) 0.090(9) 0.093(8) -0.006(7) 0.019(7) -0.032(6)
C437 0.126(10) 0.125(9) 0.137(9) 0.015(9) 0.086(8) 0.016(8)
C438 0.314(17) 0.409(18) 0.161(9) 0.021(11) 0.097(10) -0.177(16)
C439 0.124(10) 0.315(16) 0.393(16) 0.058(15) 0.108(11) 0.046(12)
C440 0.316(18) 0.158(9) 0.354(16) 0.029(11) 0.221(14) -0.041(10)
C511 0.137(7) 0.086(9) 0.079(6) 0.009(6) 0.027(6) 0.021(7)
C512 0.144(10) 0.111(10) 0.096(8) -0.008(8) 0.042(6) 0.015(10)
C513 0.159(12) 0.127(12) 0.089(8) -0.003(8) 0.033(7) -0.020(11)
C514 0.132(10) 0.130(12) 0.123(9) -0.009(9) 0.014(9) -0.033(10)
C515 0.133(9) 0.144(12) 0.135(11) -0.017(9) 0.013(8) 0.010(11)
C516 0.121(8) 0.115(10) 0.095(8) -0.001(8) 0.031(6) 0.016(10)
C521 0.147(8) 0.091(8) 0.086(8) -0.018(6) 0.053(6) 0.009(7)
C522 0.151(9) 0.156(12) 0.086(9) -0.002(8) 0.030(8) -0.012(9)
C523 0.154(9) 0.139(13) 0.123(10) -0.024(8) 0.056(8) -0.011(8)
C524 0.157(10) 0.101(10) 0.168(12) -0.013(8) 0.071(9) -0.008(9)
C525 0.159(11) 0.118(11) 0.198(12) 0.052(9) 0.075(9) 0.025(10)
C526 0.141(10) 0.120(11) 0.153(11) 0.042(8) 0.049(8) 0.014(8)
C531 0.142(10) 0.071(6) 0.083(7) -0.005(6) 0.031(7) 0.025(7)
C532 0.136(9) 0.086(8) 0.127(10) 0.005(7) 0.039(7) 0.019(7)
C533 0.248(14) 0.094(9) 0.141(9) -0.003(7) 0.111(9) 0.042(10)
C534 0.143(10) 0.088(9) 0.128(8) 0.023(7) 0.009(8) 0.023(8)

loop_
_atom_type_symbol
_atom_type_description
_atom_type_scat_dispersion_real
_atom_type_scat_dispersion_imag
_atom_type_scat_source
C C 0.0033 0.0016 'International Tables Vol C Tables 4.2.6.8 and 6.1.1.4'
H H 0.0000 0.0000 'International Tables Vol C Tables 4.2.6.8 and 6.1.1.4'
N N 0.0061 0.0033 'International Tables Vol C Tables 4.2.6.8 and 6.1.1.4'
O O 0.0106 0.0060 'International Tables Vol C Tables 4.2.6.8 and 6.1.1.4'
Si Si 0.0817 0.0704 'International Tables Vol C Tables 4.2.6.8 and 6.1.1.4'
W W -0.8490 6.8722 'International Tables Vol C Tables 4.2.6.8 and 6.1.1.4'
S S 0.1246 0.1234 'International Tables Vol C Tables 4.2.6.8 and 6.1.1.4'

loop_
_geom_angle_atom_site_label_1
_geom_angle_atom_site_label_2
_geom_angle_atom_site_label_3
_geom_angle
O5 W1 O6 99.1(3)
O5 W1 S2 82.9(3)
O6 W1 S2 107.9(3)
O5 W1 S4 107.6(3)
O6 W1 S4 76.8(2)
S2 W1 S4 167.97(10)
O5 W1 S3 93.09(18)
O6 W1 S3 157.2(2)
S2 W1 S3 92.54(11)
S4 W1 S3 81.24(10)
O5 W1 S1 162.8(3)
O6 W1 S1 87.6(2)
S2 W1 S1 80.06(11)
S4 W1 S1 89.22(11)
S3 W1 S1 86.24(10)
C11 S1 W1 105.7(4)
C12 S2 W1 114.3(5)
C31 S3 W1 105.5(3)
C32 S4 W1 107.8(4)
O6 Si1 C511 106.4(5)
O6 Si1 C521 105.9(4)
C511 Si1 C521 111.1(6)
O6 Si1 C531 106.8(4)
C511 Si1 C531 109.8(6)
C521 Si1 C531 116.1(6)
Si1 O6 W1 157.7(5)
C17 N1 C16 126.6(12)
C17 N1 H1 116.7
C16 N1 H1 116.7
C27 N2 C13 127.5(12)
C27 N2 H2 116.3
C13 N2 H2 116.3
C37 N3 C36 125.0(11)
C37 N3 H3 117.5
C36 N3 H3 117.5
C47 N4 C33 121.4(9)
C47 N4 H4 119.3
C33 N4 H4 119.3
C57 N5 C53 116.0(14)
C57 N5 C55 109.7(10)
C53 N5 C55 107.8(10)
C57 N5 C51 110.4(10)
C53 N5 C51 108.4(10)
C55 N5 C51 103.8(12)
C12 C11 C16 117.3(14)
C12 C11 S1 123.9(11)
C16 C11 S1 118.6(10)
C13 C12 C11 121.0(13)
C13 C12 S2 123.2(10)
C11 C12 S2 115.8(12)
C12 C13 C14 124.4(12)
C12 C13 N2 117.7(13)
C14 C13 N2 117.6(14)
C13 C14 C15 118.0(13)
C13 C14 H5 121.0
C15 C14 H5 121.0
C16 C15 C14 114.4(12)
C16 C15 H6 122.8
C14 C15 H6 122.8
C15 C16 C11 124.3(12)
C15 C16 N1 118.5(12)
C11 C16 N1 117.1(13)
O1 C17 N1 123.5(15)
O1 C17 C18 125.8(14)
N1 C17 C18 109.7(14)
C121 C18 C111 107.6(10)
C121 C18 C131 109.1(9)
C111 C18 C131 108.7(12)
C121 C18 C17 107.2(12)
C111 C18 C17 112.3(10)
C131 C18 C17 111.9(10)
O2 C27 N2 125.6(14)
O2 C27 C28 120.6(15)
N2 C27 C28 113.7(13)
C231 C28 C211 113.8(11)
C231 C28 C221 113.5(11)
C211 C28 C221 105.6(10)
C231 C28 C27 104.8(10)
C211 C28 C27 111.0(12)
C221 C28 C27 108.1(9)
C32 C31 C36 116.5(12)
C32 C31 S3 123.4(9)
C36 C31 S3 119.9(9)
C31 C32 C33 123.6(10)
C31 C32 S4 120.7(10)
C33 C32 S4 115.7(8)
C32 C33 C34 119.6(10)
C32 C33 N4 124.2(10)
C34 C33 N4 116.1(11)
C35 C34 C33 119.7(12)
C35 C34 H7 120.1
C33 C34 H7 120.1
C34 C35 C36 119.7(10)
C34 C35 H8 120.2
C36 C35 H8 120.2
N3 C36 C35 121.6(10)
N3 C36 C31 117.9(12)
C35 C36 C31 120.5(11)
O3 C37 N3 124.6(14)
O3 C37 C38 119.2(12)
N3 C37 C38 115.8(12)
C331 C38 C321 111.8(10)
C331 C38 C311 110.2(11)
C321 C38 C311 108.7(13)
C331 C38 C37 111.1(14)
C321 C38 C37 102.5(10)
C311 C38 C37 112.3(10)
O4 C47 N4 127.6(12)
O4 C47 C48 124.1(12)
N4 C47 C48 108.2(10)
C411 C48 C421 108.5(9)
C411 C48 C431 109.1(10)
C421 C48 C431 108.4(10)
C411 C48 C47 111.6(9)
C421 C48 C47 116.2(10)
C431 C48 C47 102.6(9)
C52 C51 N5 114.1(13)
C52 C51 H9 108.7
N5 C51 H9 108.7
C52 C51 H10 108.7
N5 C51 H10 108.7
H9 C51 H10 107.6
C51 C52 H11 109.5
C51 C52 H12 109.5
H11 C52 H12 109.5
C51 C52 H13 109.5
H11 C52 H13 109.5
H12 C52 H13 109.5
N5 C53 C54 114.3(11)
N5 C53 H14 108.7
C54 C53 H14 108.7
N5 C53 H15 108.7
C54 C53 H15 108.7
H14 C53 H15 107.6
C53 C54 H16 109.5
C53 C54 H17 109.5
H16 C54 H17 109.5
C53 C54 H18 109.5
H16 C54 H18 109.5
H17 C54 H18 109.5
C56 C55 N5 106.6(12)
C56 C55 H19 110.4
N5 C55 H19 110.4
C56 C55 H20 110.4
N5 C55 H20 110.4
H19 C55 H20 108.6
C55 C56 H21 109.5
C55 C56 H22 109.5
H21 C56 H22 109.5
C55 C56 H23 109.5
H21 C56 H23 109.5
H22 C56 H23 109.5
N5 C57 C58 126.0(18)
N5 C57 H24 105.8
C58 C57 H24 105.8
N5 C57 H25 105.8
C58 C57 H25 105.8
H24 C57 H25 106.2
C57 C58 H26 109.5
C57 C58 H27 109.5
H26 C58 H27 109.5
C57 C58 H28 109.5
H26 C58 H28 109.5
H27 C58 H28 109.5
N6 C61 C62 155(3)
C61 C62 H29 109.5
C61 C62 H30 109.5
H29 C62 H30 109.5
C61 C62 H31 109.5
H29 C62 H31 109.5
H30 C62 H31 109.5
N7 C71 C72 151(3)
C71 C72 H32 109.5
C71 C72 H33 109.5
H32 C72 H33 109.5
C71 C72 H34 109.5
H32 C72 H34 109.5
H33 C72 H34 109.5
N8 C81 C82 163(4)
C81 C82 H35 109.5
C81 C82 H36 109.5
H35 C82 H36 109.5
C81 C82 H37 109.5
H35 C82 H37 109.5
H36 C82 H37 109.5
N10 C101 C102 155(3)
C101 C102 H38 109.5
C101 C102 H39 109.5
H38 C102 H39 109.5
C101 C102 H40 109.5
H38 C102 H40 109.5
H39 C102 H40 109.5
C116 C111 C112 110.3(12)
C116 C111 C18 125.3(12)
C112 C111 C18 123.8(13)
C113 C112 C111 124.0(14)
C113 C112 H41 118.0
C111 C112 H41 118.0
C112 C113 C114 123.9(14)
C112 C113 H42 118.0
C114 C113 H42 118.0
C113 C114 C115 113.9(15)
C113 C114 C117 121.2(14)
C115 C114 C117 124.7(15)
C114 C115 C116 120.5(14)
C114 C115 H43 119.8
C116 C115 H43 119.8
C111 C116 C115 127.3(12)
C111 C116 H44 116.3
C115 C116 H44 116.3
C114 C117 C118 106.9(13)
C114 C117 C120 108.6(10)
C118 C117 C120 107.6(10)
C114 C117 C119 112.0(12)
C118 C117 C119 110.5(10)
C120 C117 C119 111.0(13)
C117 C118 H45 109.5
C117 C118 H46 109.5
H45 C118 H46 109.5
C117 C118 H47 109.5
H45 C118 H47 109.5
H46 C118 H47 109.5
C117 C119 H48 109.5
C117 C119 H49 109.5
H48 C119 H49 109.5
C117 C119 H50 109.5
H48 C119 H50 109.5
H49 C119 H50 109.5
C117 C120 H51 109.5
C117 C120 H52 109.5
H51 C120 H52 109.5
C117 C120 H53 109.5
H51 C120 H53 109.5
H52 C120 H53 109.5
C142 C121 C122 70(2)
C142 C121 C146 104.7(16)
C122 C121 C146 76.0(16)
C142 C121 C126 63.5(15)
C122 C121 C126 100.6(15)
C146 C121 C126 60.4(12)
C142 C121 C18 118.8(16)
C122 C121 C18 123.1(15)
C146 C121 C18 136.1(16)
C126 C121 C18 134.8(13)
C123 C122 C121 134(2)
C123 C122 H54 112.9
C121 C122 H54 112.9
C122 C123 C124 113(2)
C122 C123 H55 123.3
C124 C123 H55 123.3
C145 C124 C125 67.3(17)
C145 C124 C143 115.1(18)
C125 C124 C143 72.8(16)
C145 C124 C123 83.0(16)
C125 C124 C123 119.1(17)
C143 C124 C123 74.2(14)
C145 C124 C127 121.6(14)
C125 C124 C127 118.5(14)
C143 C124 C127 122.0(18)
C123 C124 C127 122.3(15)
C126 C125 C124 112(2)
C126 C125 H56 123.9
C124 C125 H56 123.9
C125 C126 C121 140(2)
C125 C126 H57 110.0
C121 C126 H57 110.0
C130 C127 C129 107.4(12)
C130 C127 C124 114.0(12)
C129 C127 C124 112.4(13)
C130 C127 C128 105.3(15)
C129 C127 C128 108.2(12)
C124 C127 C128 109.1(12)
C127 C128 H58 109.5
C127 C128 H59 109.5
H58 C128 H59 109.5
C127 C128 H60 109.5
H58 C128 H60 109.5
H59 C128 H60 109.5
C127 C129 H61 109.5
C127 C129 H62 109.5
H61 C129 H62 109.5
C127 C129 H63 109.5
H61 C129 H63 109.5
H62 C129 H63 109.5
C127 C130 H64 109.5
C127 C130 H65 109.5
H64 C130 H65 109.5
C127 C130 H66 109.5
H64 C130 H66 109.5
H65 C130 H66 109.5
C136 C131 C132 115.6(12)
C136 C131 C18 124.7(12)
C132 C131 C18 119.7(12)
C133 C132 C131 121.0(15)
C133 C132 H71 119.5
C131 C132 H71 119.5
C134 C133 C132 121.8(16)
C134 C133 H72 119.1
C132 C133 H72 119.1
C135 C134 C133 117.4(14)
C135 C134 C137 118.6(17)
C133 C134 C137 124.0(18)
C134 C135 C136 121.6(15)
C134 C135 H73 119.2
C136 C135 H73 119.2
C131 C136 C135 122.4(14)
C131 C136 H74 118.8
C135 C136 H74 118.8
C140 C137 C139 110.7(18)
C140 C137 C138 104.2(15)
C139 C137 C138 102.2(14)
C140 C137 C134 117.2(13)
C139 C137 C134 108.0(14)
C138 C137 C134 113.4(17)
C137 C138 H75 109.5
C137 C138 H76 109.5
H75 C138 H76 109.5
C137 C138 H77 109.5
H75 C138 H77 109.5
H76 C138 H77 109.5
C137 C139 H78 109.5
C137 C139 H79 109.5
H78 C139 H79 109.5
C137 C139 H80 109.5
H78 C139 H80 109.5
H79 C139 H80 109.5
C137 C140 H81 109.5
C137 C140 H82 109.5
H81 C140 H82 109.5
C137 C140 H83 109.5
H81 C140 H83 109.5
H82 C140 H83 109.5
C121 C142 C143 134(2)
C121 C142 C146 42.3(11)
C143 C142 C146 92.1(15)
C121 C142 H67 112.9
C143 C142 H67 112.9
C146 C142 H67 154.6
C124 C143 C142 112(2)
C124 C143 H68 123.8
C142 C143 H68 123.8
C146 C145 C124 120(2)
C146 C145 H69 119.8
C124 C145 H69 119.8
C145 C146 C121 131(3)
C145 C146 C142 99(2)
C121 C146 C142 33.0(10)
C145 C146 H70 114.3
C121 C146 H70 114.3
C142 C146 H70 146.6
C216 C211 C212 106.8(13)
C216 C211 C28 129.3(12)
C212 C211 C28 123.8(13)
C213 C212 C211 122.2(16)
C213 C212 H84 118.9
C211 C212 H84 118.9
C212 C213 C214 129.1(18)
C212 C213 H85 115.5
C214 C213 H85 115.5
C213 C214 C215 114.0(18)
C213 C214 C217 130.8(17)
C215 C214 C217 115.2(17)
C216 C215 C214 118.7(17)
C216 C215 H86 120.7
C214 C215 H86 120.7
C215 C216 C211 129.2(14)
C215 C216 H87 115.4
C211 C216 H87 115.4
C214 C217 C219 119.8(15)
C214 C217 C218 104.4(13)
C219 C217 C218 109.9(14)
C214 C217 C220 107.6(14)
C219 C217 C220 104.5(13)
C218 C217 C220 110.7(11)
C217 C218 H88 109.5
C217 C218 H89 109.5
H88 C218 H89 109.5
C217 C218 H90 109.5
H88 C218 H90 109.5
H89 C218 H90 109.5
C217 C219 H91 109.5
C217 C219 H92 109.5
H91 C219 H92 109.5
C217 C219 H93 109.5
H91 C219 H93 109.5
H92 C219 H93 109.5
C217 C220 H94 109.5
C217 C220 H95 109.5
H94 C220 H95 109.5
C217 C220 H96 109.5
H94 C220 H96 109.5
H95 C220 H96 109.5
C222 C221 C226 118.8(12)
C222 C221 C28 120.3(12)
C226 C221 C28 120.0(12)
C221 C222 C223 122.1(12)
C221 C222 H97 118.9
C223 C222 H97 118.9
C224 C223 C222 121.4(11)
C224 C223 H98 119.3
C222 C223 H98 119.3
C223 C224 C225 116.4(11)
C223 C224 C227 121.1(12)
C225 C224 C227 122.3(13)
C226 C225 C224 119.2(12)
C226 C225 H99 120.4
C224 C225 H99 120.4
C221 C226 C225 121.8(12)
C221 C226 H100 119.1
C225 C226 H100 119.1
C230 C227 C228 115.0(14)
C230 C227 C229 107.5(15)
C228 C227 C229 101.9(13)
C230 C227 C224 113.0(13)
C228 C227 C224 105.3(13)
C229 C227 C224 113.8(11)
C227 C228 H101 109.5
C227 C228 H102 109.5
H101 C228 H102 109.5
C227 C228 H103 109.5
H101 C228 H103 109.5
H102 C228 H103 109.5
C227 C229 H104 109.5
C227 C229 H105 109.5
H104 C229 H105 109.5
C227 C229 H106 109.5
H104 C229 H106 109.5
H105 C229 H106 109.5
C227 C230 H107 109.5
C227 C230 H108 109.5
H107 C230 H108 109.5
C227 C230 H109 109.5
H107 C230 H109 109.5
H108 C230 H109 109.5
C232 C231 C236 117.7(13)
C232 C231 C28 120.8(12)
C236 C231 C28 121.1(12)
C231 C232 C233 122.1(12)
C231 C232 H110 119.0
C233 C232 H110 119.0
C234 C233 C232 119.4(14)
C234 C233 H111 120.3
C232 C233 H111 120.3
C233 C234 C235 116.6(17)
C233 C234 C237 119.2(17)
C235 C234 C237 123.3(16)
C236 C235 C234 124.7(14)
C236 C235 H112 117.6
C234 C235 H112 117.6
C235 C236 C231 118.8(13)
C235 C236 H113 120.6
C231 C236 H113 120.6
C239 C237 C234 121.0(17)
C239 C237 C238 105.8(16)
C234 C237 C238 120.9(17)
C239 C237 C240 101.9(13)
C234 C237 C240 107.9(18)
C238 C237 C240 94.3(10)
C237 C238 H114 109.5
C237 C238 H115 109.5
H114 C238 H115 109.5
C237 C238 H116 109.5
H114 C238 H116 109.5
H115 C238 H116 109.5
C237 C239 H117 109.5
C237 C239 H118 109.5
H117 C239 H118 109.5
C237 C239 H119 109.5
H117 C239 H119 109.5
H118 C239 H119 109.5
C237 C240 H120 109.5
C237 C240 H121 109.5
H120 C240 H121 109.5
C237 C240 H122 109.5
H120 C240 H122 109.5
H121 C240 H122 109.5
C312 C311 C316 115.0(15)
C312 C311 C38 123.9(14)
C316 C311 C38 121.0(15)
C313 C312 C311 122.1(16)
C313 C312 H123 119.0
C311 C312 H123 119.0
C312 C313 C314 121.5(18)
C312 C313 H124 119.3
C314 C313 H124 119.3
C315 C314 C313 119.2(18)
C315 C314 C317 123.0(15)
C313 C314 C317 117.7(17)
C314 C315 C316 119.5(17)
C314 C315 H125 120.2
C316 C315 H125 120.2
C315 C316 C311 122.5(16)
C315 C316 H126 118.8
C311 C316 H126 118.8
C318 C317 C320 113.1(16)
C318 C317 C319 111.4(12)
C320 C317 C319 106.1(12)
C318 C317 C314 109.2(12)
C320 C317 C314 109.5(12)
C319 C317 C314 107.3(15)
C317 C318 H127 109.5
C317 C318 H128 109.5
H127 C318 H128 109.5
C317 C318 H129 109.5
H127 C318 H129 109.5
H128 C318 H129 109.5
C317 C319 H130 109.5
C317 C319 H131 109.5
H130 C319 H131 109.5
C317 C319 H132 109.5
H130 C319 H132 109.5
H131 C319 H132 109.5
C317 C320 H133 109.5
C317 C320 H134 109.5
H133 C320 H134 109.5
C317 C320 H135 109.5
H133 C320 H135 109.5
H134 C320 H135 109.5
C326 C321 C322 115.7(12)
C326 C321 C38 121.1(11)
C322 C321 C38 123.1(10)
C323 C322 C321 121.5(12)
C323 C322 H136 119.2
C321 C322 H136 119.2
C322 C323 C324 123.2(13)
C322 C323 H137 118.4
C324 C323 H137 118.4
C323 C324 C325 115.0(12)
C323 C324 C327 122.9(12)
C325 C324 C327 121.9(11)
C326 C325 C324 123.7(11)
C326 C325 H138 118.2
C324 C325 H138 118.2
C325 C326 C321 120.5(11)
C325 C326 H139 119.8
C321 C326 H139 119.8
C330 C327 C329 109.8(13)
C330 C327 C328 105.6(12)
C329 C327 C328 110.1(15)
C330 C327 C324 106.2(15)
C329 C327 C324 113.1(12)
C328 C327 C324 111.7(11)
C327 C328 H140 109.5
C327 C328 H141 109.5
H140 C328 H141 109.5
C327 C328 H142 109.5
H140 C328 H142 109.5
H141 C328 H142 109.5
C327 C329 H143 109.5
C327 C329 H144 109.5
H143 C329 H144 109.5
C327 C329 H145 109.5
H143 C329 H145 109.5
H144 C329 H145 109.5
C327 C330 H146 109.5
C327 C330 H147 109.5
H146 C330 H147 109.5
C327 C330 H148 109.5
H146 C330 H148 109.5
H147 C330 H148 109.5
C332 C331 C336 118.7(17)
C332 C331 C38 120.6(17)
C336 C331 C38 120.6(16)
C331 C332 C333 120.6(19)
C331 C332 H149 119.7
C333 C332 H149 119.7
C332 C333 C334 125(2)
C332 C333 H150 117.5
C334 C333 H150 117.5
C335 C334 C333 110.7(18)
C335 C334 C337 123(2)
C333 C334 C337 126(2)
C334 C335 C336 124.0(18)
C334 C335 H151 118.0
C336 C335 H151 118.0
C331 C336 C335 121.0(16)
C331 C336 H152 119.5
C335 C336 H152 119.5
C339 C337 C338 103(2)
C339 C337 C340 111(2)
C338 C337 C340 109(2)
C339 C337 C334 106.2(19)
C338 C337 C334 114(2)
C340 C337 C334 113(2)
C337 C338 H153 109.5
C337 C338 H154 109.5
H153 C338 H154 109.5
C337 C338 H155 109.5
H153 C338 H155 109.5
H154 C338 H155 109.5
C337 C339 H156 109.5
C337 C339 H157 109.5
H156 C339 H157 109.5
C337 C339 H158 109.5
H156 C339 H158 109.5
H157 C339 H158 109.5
C337 C340 H159 109.5
C337 C340 H160 109.5
H159 C340 H160 109.5
C337 C340 H161 109.5
H159 C340 H161 109.5
H160 C340 H161 109.5
C416 C411 C412 111.5(10)
C416 C411 C48 123.4(10)
C412 C411 C48 125.0(10)
C413 C412 C411 122.5(11)
C413 C412 H162 118.8
C411 C412 H162 118.8
C414 C413 C412 124.0(12)
C414 C413 H163 118.0
C412 C413 H163 118.0
C415 C414 C413 113.3(12)
C415 C414 C417 122.0(11)
C413 C414 C417 124.6(12)
C414 C415 C416 124.4(11)
C414 C415 H164 117.8
C416 C415 H164 117.8
C415 C416 C411 124.2(11)
C415 C416 H165 117.9
C411 C416 H165 117.9
C418 C417 C420 109.9(13)
C418 C417 C414 116.0(12)
C420 C417 C414 113.4(11)
C418 C417 C419 104.4(10)
C420 C417 C419 100.1(9)
C414 C417 C419 111.5(14)
C417 C418 H166 109.5
C417 C418 H167 109.5
H166 C418 H167 109.5
C417 C418 H168 109.5
H166 C418 H168 109.5
H167 C418 H168 109.5
C417 C419 H169 109.5
C417 C419 H170 109.5
H169 C419 H170 109.5
C417 C419 H171 109.5
H169 C419 H171 109.5
H170 C419 H171 109.5
C417 C420 H172 109.5
C417 C420 H173 109.5
H172 C420 H173 109.5
C417 C420 H174 109.5
H172 C420 H174 109.5
H173 C420 H174 109.5
C422 C421 C426 118.0(11)
C422 C421 C48 116.7(11)
C426 C421 C48 125.2(12)
C421 C422 C423 118.8(11)
C421 C422 H175 120.6
C423 C422 H175 120.6
C422 C423 C424 125.1(12)
C422 C423 H176 117.4
C424 C423 H176 117.4
C425 C424 C423 114.0(11)
C425 C424 C427 122.3(12)
C423 C424 C427 123.5(13)
C424 C425 C426 124.3(12)
C424 C425 H177 117.9
C426 C425 H177 117.9
C425 C426 C421 119.6(12)
C425 C426 H178 120.2
C421 C426 H178 120.2
C429 C427 C428 105.2(12)
C429 C427 C424 111.4(9)
C428 C427 C424 112.3(10)
C429 C427 C430 111.2(10)
C428 C427 C430 109.1(10)
C424 C427 C430 107.7(12)
C427 C428 H179 109.5
C427 C428 H180 109.5
H179 C428 H180 109.5
C427 C428 H181 109.5
H179 C428 H181 109.5
H180 C428 H181 109.5
C427 C429 H182 109.5
C427 C429 H183 109.5
H182 C429 H183 109.5
C427 C429 H184 109.5
H182 C429 H184 109.5
H183 C429 H184 109.5
C427 C430 H185 109.5
C427 C430 H186 109.5
H185 C430 H186 109.5
C427 C430 H187 109.5
H185 C430 H187 109.5
H186 C430 H187 109.5
C436 C431 C432 111.6(13)
C436 C431 C48 128.9(11)
C432 C431 C48 119.3(12)
C433 C432 C431 120.2(13)
C433 C432 H188 119.9
C431 C432 H188 119.9
C434 C433 C432 123.2(14)
C434 C433 H189 118.4
C432 C433 H189 118.4
C433 C434 C435 118.9(17)
C433 C434 C437 123.5(16)
C435 C434 C437 117.6(15)
C436 C435 C434 117.7(15)
C436 C435 H190 121.1
C434 C435 H190 121.1
C435 C436 C431 128.2(13)
C435 C436 H191 115.9
C431 C436 H191 115.9
C438 C437 C439 106.5(11)
C438 C437 C434 113.7(15)
C439 C437 C434 112.3(14)
C438 C437 C440 100.8(11)
C439 C437 C440 102.3(11)
C434 C437 C440 119.7(12)
C437 C438 H192 109.5
C437 C438 H193 109.5
H192 C438 H193 109.5
C437 C438 H194 109.5
H192 C438 H194 109.5
H193 C438 H194 109.5
C437 C439 H195 109.5
C437 C439 H196 109.5
H195 C439 H196 109.5
C437 C439 H197 109.5
H195 C439 H197 109.5
H196 C439 H197 109.5
C437 C440 H198 109.5
C437 C440 H199 109.5
H198 C440 H199 109.5
C437 C440 H200 109.5
H198 C440 H200 109.5
H199 C440 H200 109.5
C512 C511 C516 113.7(12)
C512 C511 Si1 126.7(11)
C516 C511 Si1 119.5(9)
C513 C512 C511 123.3(13)
C513 C512 H201 118.3
C511 C512 H201 118.3
C514 C513 C512 118.8(14)
C514 C513 H202 120.6
C512 C513 H202 120.6
C513 C514 C515 124.0(16)
C513 C514 H203 118.0
C515 C514 H203 118.0
C516 C515 C514 115.2(14)
C516 C515 H204 122.4
C514 C515 H204 122.4
C515 C516 C511 124.4(12)
C515 C516 H205 117.8
C511 C516 H205 117.8
C522 C521 C526 120.0
C522 C521 Si1 120.8(8)
C526 C521 Si1 118.8(8)
C521 C522 C523 120.0
C521 C522 H206 120.0
C523 C522 H206 120.0
C522 C523 C524 120.0
C522 C523 H207 120.0
C524 C523 H207 120.0
C525 C524 C523 120.0
C525 C524 H208 120.0
C523 C524 H208 120.0
C524 C525 C526 120.0
C524 C525 H209 120.0
C526 C525 H209 120.0
C525 C526 C521 120.0
C525 C526 H210 120.0
C521 C526 H210 120.0
C534 C531 C533 109.5(10)
C534 C531 C532 109.6(11)
C533 C531 C532 104.7(11)
C534 C531 Si1 113.0(8)
C533 C531 Si1 111.2(9)
C532 C531 Si1 108.4(8)
C531 C532 H211 109.5
C531 C532 H212 109.5
H211 C532 H212 109.5
C531 C532 H213 109.5
H211 C532 H213 109.5
H212 C532 H213 109.5
C531 C533 H214 109.5
C531 C533 H215 109.5
H214 C533 H215 109.5
C531 C533 H216 109.5
H214 C533 H216 109.5
H215 C533 H216 109.5
C531 C534 H217 109.5
C531 C534 H218 109.5
H217 C534 H218 109.5
C531 C534 H219 109.5
H217 C534 H219 109.5
H218 C534 H219 109.5

loop_
_geom_bond_atom_site_label_1
_geom_bond_atom_site_label_2
_geom_bond_distance
W1 O5 1.711(6)
W1 O6 1.866(5)
W1 S2 2.331(4)
W1 S4 2.395(3)
W1 S3 2.485(3)
W1 S1 2.518(3)
S1 C11 1.765(14)
S2 C12 1.768(13)
S3 C31 1.693(12)
S4 C32 1.737(9)
Si1 O6 1.651(6)
Si1 C511 1.820(12)
Si1 C521 1.877(8)
Si1 C531 1.906(12)
O1 C17 1.163(16)
O2 C27 1.163(14)
O3 C37 1.192(15)
O4 C47 1.170(11)
N1 C17 1.382(14)
N1 C16 1.478(12)
N1 H1 0.8800
N2 C27 1.369(15)
N2 C13 1.456(12)
N2 H2 0.8800
N3 C37 1.358(13)
N3 C36 1.369(12)
N3 H3 0.8800
N4 C47 1.312(13)
N4 C33 1.465(12)
N4 H4 0.8800
N5 C57 1.519(17)
N5 C53 1.526(17)
N5 C55 1.635(17)
N5 C51 1.646(17)
N6 C61 1.179(10)
N7 C71 1.187(10)
N8 C81 1.167(10)
N10 C101 1.185(10)
C11 C12 1.364(13)
C11 C16 1.418(15)
C12 C13 1.314(16)
C13 C14 1.391(15)
C14 C15 1.463(13)
C14 H5 0.9500
C15 C16 1.398(16)
C15 H6 0.9500
C17 C18 1.580(17)
C18 C121 1.504(14)
C18 C111 1.516(16)
C18 C131 1.565(14)
C27 C28 1.620(15)
C28 C231 1.484(16)
C28 C211 1.515(17)
C28 C221 1.563(13)
C31 C32 1.359(13)
C31 C36 1.463(13)
C32 C33 1.375(14)
C33 C34 1.420(12)
C34 C35 1.378(12)
C34 H7 0.9500
C35 C36 1.405(14)
C35 H8 0.9500
C37 C38 1.625(17)
C38 C331 1.492(16)
C38 C321 1.545(15)
C38 C311 1.557(17)
C47 C48 1.608(14)
C48 C411 1.479(12)
C48 C421 1.519(13)
C48 C431 1.579(16)
C51 C52 1.577(18)
C51 H9 0.9900
C51 H10 0.9900
C52 H11 0.9800
C52 H12 0.9800
C52 H13 0.9800
C53 C54 1.597(16)
C53 H14 0.9900
C53 H15 0.9900
C54 H16 0.9800
C54 H17 0.9800
C54 H18 0.9800
C55 C56 1.564(18)
C55 H19 0.9900
C55 H20 0.9900
C56 H21 0.9800
C56 H22 0.9800
C56 H23 0.9800
C57 C58 1.549(17)
C57 H24 0.9900
C57 H25 0.9900
C58 H26 0.9800
C58 H27 0.9800
C58 H28 0.9800
C61 C62 1.481(10)
C62 H29 0.9800
C62 H30 0.9800
C62 H31 0.9800
C71 C72 1.508(10)
C72 H32 0.9800
C72 H33 0.9800
C72 H34 0.9800
C81 C82 1.465(10)
C82 H35 0.9800
C82 H36 0.9800
C82 H37 0.9800
C101 C102 1.485(10)
C102 H38 0.9800
C102 H39 0.9800
C102 H40 0.9800
C111 C116 1.345(16)
C111 C112 1.419(13)
C112 C113 1.360(16)
C112 H41 0.9500
C113 C114 1.371(17)
C113 H42 0.9500
C114 C115 1.383(14)
C114 C117 1.492(17)
C115 C116 1.400(15)
C115 H43 0.9500
C116 H44 0.9500
C117 C118 1.552(14)
C117 C120 1.560(13)
C117 C119 1.579(16)
C118 H45 0.9800
C118 H46 0.9800
C118 H47 0.9800
C119 H48 0.9800
C119 H49 0.9800
C119 H50 0.9800
C120 H51 0.9800
C120 H52 0.9800
C120 H53 0.9800
C121 C142 1.14(3)
C121 C122 1.33(3)
C121 C146 1.40(2)
C121 C126 1.41(2)
C122 C123 1.32(3)
C122 H54 0.9500
C123 C124 1.49(2)
C123 H55 0.9500
C124 C145 1.34(3)
C124 C125 1.35(3)
C124 C143 1.36(2)
C124 C127 1.508(16)
C125 C126 1.25(2)
C125 H56 0.9500
C126 H57 0.9500
C127 C130 1.450(14)
C127 C129 1.499(15)
C127 C128 1.533(19)
C128 H58 0.9800
C128 H59 0.9800
C128 H60 0.9800
C129 H61 0.9800
C129 H62 0.9800
C129 H63 0.9800
C130 H64 0.9800
C130 H65 0.9800
C130 H66 0.9800
C131 C136 1.288(15)
C131 C132 1.370(14)
C132 C133 1.349(14)
C132 H71 0.9500
C133 C134 1.314(19)
C133 H72 0.9500
C134 C135 1.296(17)
C134 C137 1.546(14)
C135 C136 1.379(13)
C135 H73 0.9500
C136 H74 0.9500
C137 C140 1.451(14)
C137 C139 1.487(16)
C137 C138 1.51(2)
C138 H75 0.9800
C138 H76 0.9800
C138 H77 0.9800
C139 H78 0.9800
C139 H79 0.9800
C139 H80 0.9800
C140 H81 0.9800
C140 H82 0.9800
C140 H83 0.9800
C142 C143 1.52(3)
C142 C146 2.01(3)
C142 H67 0.9500
C143 H68 0.9500
C145 C146 1.26(2)
C145 H69 0.9500
C146 H70 0.9500
C211 C216 1.461(16)
C211 C212 1.514(14)
C212 C213 1.309(18)
C212 H84 0.9500
C213 C214 1.35(2)
C213 H85 0.9500
C214 C215 1.447(16)
C214 C217 1.48(2)
C215 C216 1.354(16)
C215 H86 0.9500
C216 H87 0.9500
C217 C219 1.507(18)
C217 C218 1.514(14)
C217 C220 1.564(15)
C218 H88 0.9800
C218 H89 0.9800
C218 H90 0.9800
C219 H91 0.9800
C219 H92 0.9800
C219 H93 0.9800
C220 H94 0.9800
C220 H95 0.9800
C220 H96 0.9800
C221 C222 1.319(13)
C221 C226 1.347(14)
C222 C223 1.394(11)
C222 H97 0.9500
C223 C224 1.354(14)
C223 H98 0.9500
C224 C225 1.428(14)
C224 C227 1.553(15)
C225 C226 1.395(12)
C225 H99 0.9500
C226 H100 0.9500
C227 C230 1.42(2)
C227 C228 1.478(15)
C227 C229 1.514(16)
C228 H101 0.9800
C228 H102 0.9800
C228 H103 0.9800
C229 H104 0.9800
C229 H105 0.9800
C229 H106 0.9800
C230 H107 0.9800
C230 H108 0.9800
C230 H109 0.9800
C231 C232 1.341(15)
C231 C236 1.392(12)
C232 C233 1.423(16)
C232 H110 0.9500
C233 C234 1.336(14)
C233 H111 0.9500
C234 C235 1.387(19)
C234 C237 1.50(2)
C235 C236 1.336(17)
C235 H112 0.9500
C236 H113 0.9500
C237 C239 1.404(16)
C237 C238 1.526(16)
C237 C240 1.596(15)
C238 H114 0.9800
C238 H115 0.9800
C238 H116 0.9800
C239 H117 0.9800
C239 H118 0.9800
C239 H119 0.9800
C240 H120 0.9800
C240 H121 0.9800
C240 H122 0.9800
C311 C312 1.384(18)
C311 C316 1.424(15)
C312 C313 1.361(16)
C312 H123 0.9500
C313 C314 1.378(15)
C313 H124 0.9500
C314 C315 1.360(18)
C314 C317 1.593(19)
C315 C316 1.381(15)
C315 H125 0.9500
C316 H126 0.9500
C317 C318 1.446(14)
C317 C320 1.539(17)
C317 C319 1.552(16)
C318 H127 0.9800
C318 H128 0.9800
C318 H129 0.9800
C319 H130 0.9800
C319 H131 0.9800
C319 H132 0.9800
C320 H133 0.9800
C320 H134 0.9800
C320 H135 0.9800
C321 C326 1.416(12)
C321 C322 1.425(13)
C322 C323 1.315(14)
C322 H136 0.9500
C323 C324 1.377(13)
C323 H137 0.9500
C324 C325 1.423(13)
C324 C327 1.533(16)
C325 C326 1.313(13)
C325 H138 0.9500
C326 H139 0.9500
C327 C330 1.481(18)
C327 C329 1.484(17)
C327 C328 1.506(14)
C328 H140 0.9800
C328 H141 0.9800
C328 H142 0.9800
C329 H143 0.9800
C329 H144 0.9800
C329 H145 0.9800
C330 H146 0.9800
C330 H147 0.9800
C330 H148 0.9800
C331 C332 1.25(2)
C331 C336 1.387(16)
C332 C333 1.419(17)
C332 H149 0.9500
C333 C334 1.44(2)
C333 H150 0.9500
C334 C335 1.32(2)
C334 C337 1.580(16)
C335 C336 1.431(15)
C335 H151 0.9500
C336 H152 0.9500
C337 C339 1.42(2)
C337 C338 1.449(17)
C337 C340 1.50(3)
C338 H153 0.9800
C338 H154 0.9800
C338 H155 0.9800
C339 H156 0.9800
C339 H157 0.9800
C339 H158 0.9800
C340 H159 0.9800
C340 H160 0.9800
C340 H161 0.9800
C411 C416 1.379(11)
C411 C412 1.407(13)
C412 C413 1.376(12)
C412 H162 0.9500
C413 C414 1.361(12)
C413 H163 0.9500
C414 C415 1.345(12)
C414 C417 1.460(14)
C415 C416 1.355(10)
C415 H164 0.9500
C416 H165 0.9500
C417 C418 1.386(13)
C417 C420 1.451(13)
C417 C419 1.549(14)
C418 H166 0.9800
C418 H167 0.9800
C418 H168 0.9800
C419 H169 0.9800
C419 H170 0.9800
C419 H171 0.9800
C420 H172 0.9800
C420 H173 0.9800
C420 H174 0.9800
C421 C422 1.364(14)
C421 C426 1.411(13)
C422 C423 1.382(12)
C422 H175 0.9500
C423 C424 1.399(13)
C423 H176 0.9500
C424 C425 1.335(15)
C424 C427 1.552(14)
C425 C426 1.389(13)
C425 H177 0.9500
C426 H178 0.9500
C427 C429 1.485(12)
C427 C428 1.539(15)
C427 C430 1.553(14)
C428 H179 0.9800
C428 H180 0.9800
C428 H181 0.9800
C429 H182 0.9800
C429 H183 0.9800
C429 H184 0.9800
C430 H185 0.9800
C430 H186 0.9800
C430 H187 0.9800
C431 C436 1.414(15)
C431 C432 1.463(13)
C432 C433 1.410(17)
C432 H188 0.9500
C433 C434 1.353(17)
C433 H189 0.9500
C434 C435 1.413(15)
C434 C437 1.468(19)
C435 C436 1.356(16)
C435 H190 0.9500
C436 H191 0.9500
C437 C438 1.437(13)
C437 C439 1.448(13)
C437 C440 1.518(14)
C438 H192 0.9800
C438 H193 0.9800
C438 H194 0.9800
C439 H195 0.9800
C439 H196 0.9800
C439 H197 0.9800
C440 H198 0.9800
C440 H199 0.9800
C440 H200 0.9800
C511 C512 1.390(13)
C511 C516 1.403(15)
C512 C513 1.378(15)
C512 H201 0.9500
C513 C514 1.312(16)
C513 H202 0.9500
C514 C515 1.384(15)
C514 H203 0.9500
C515 C516 1.381(15)
C515 H204 0.9500
C516 H205 0.9500
C521 C522 1.3900
C521 C526 1.3900
C522 C523 1.3900
C522 H206 0.9500
C523 C524 1.3900
C523 H207 0.9500
C524 C525 1.3900
C524 H208 0.9500
C525 C526 1.3900
C525 H209 0.9500
C526 H210 0.9500
C531 C534 1.532(13)
C531 C533 1.541(12)
C531 C532 1.565(17)
C532 H211 0.9800
C532 H212 0.9800
C532 H213 0.9800
C533 H214 0.9800
C533 H215 0.9800
C533 H216 0.9800
C534 H217 0.9800
C534 H218 0.9800
C534 H219 0.9800

loop_
_geom_torsion_atom_site_label_1
_geom_torsion_atom_site_label_2
_geom_torsion_atom_site_label_3
_geom_torsion_atom_site_label_4
_geom_torsion
O5 W1 S1 C11 -6.6(7)
O6 W1 S1 C11 107.1(4)
S2 W1 S1 C11 -1.6(3)
S4 W1 S1 C11 -176.1(3)
S3 W1 S1 C11 -94.8(3)
O5 W1 S2 C12 -177.7(4)
O6 W1 S2 C12 -80.4(4)
S4 W1 S2 C12 31.0(6)
S3 W1 S2 C12 89.5(4)
S1 W1 S2 C12 3.7(4)
O5 W1 S3 C31 97.4(4)
O6 W1 S3 C31 -25.2(7)
S2 W1 S3 C31 -179.6(4)
S4 W1 S3 C31 -10.0(3)
S1 W1 S3 C31 -99.8(4)
O5 W1 S4 C32 -80.9(4)
O6 W1 S4 C32 -176.5(4)
S2 W1 S4 C32 69.0(6)
S3 W1 S4 C32 9.5(4)
S1 W1 S4 C32 95.8(4)
C511 Si1 O6 W1 -101.1(12)
C521 Si1 O6 W1 17.3(12)
C531 Si1 O6 W1 141.7(11)
O5 W1 O6 Si1 86.3(11)
S2 W1 O6 Si1 1.0(11)
S4 W1 O6 Si1 -167.5(11)
S3 W1 O6 Si1 -152.0(7)
S1 W1 O6 Si1 -77.8(11)
W1 S1 C11 C12 -1.5(10)
W1 S1 C11 C16 -175.4(7)
C16 C11 C12 C13 2.0(17)
S1 C11 C12 C13 -172.0(9)
C16 C11 C12 S2 178.8(8)
S1 C11 C12 S2 4.8(13)
W1 S2 C12 C13 170.8(9)
W1 S2 C12 C11 -5.9(10)
C11 C12 C13 C14 -9(2)
S2 C12 C13 C14 174.8(8)
C11 C12 C13 N2 178.0(9)
S2 C12 C13 N2 1.5(16)
C27 N2 C13 C12 158.2(12)
C27 N2 C13 C14 -15.5(16)
C12 C13 C14 C15 9.5(18)
N2 C13 C14 C15 -177.2(9)
C13 C14 C15 C16 -3.7(16)
C14 C15 C16 C11 -2.4(18)
C14 C15 C16 N1 -179.0(8)
C12 C11 C16 C15 3.5(18)
S1 C11 C16 C15 177.8(9)
C12 C11 C16 N1 -179.9(9)
S1 C11 C16 N1 -5.6(13)
C17 N1 C16 C15 -15.0(17)
C17 N1 C16 C11 168.2(11)
C16 N1 C17 O1 0(3)
C16 N1 C17 C18 -169.1(9)
O1 C17 C18 C121 43(2)
N1 C17 C18 C121 -148.0(10)
O1 C17 C18 C111 161.1(18)
N1 C17 C18 C111 -30.1(15)
O1 C17 C18 C131 -76(2)
N1 C17 C18 C131 92.4(13)
C13 N2 C27 O2 -3(2)
C13 N2 C27 C28 174.2(9)
O2 C27 C28 C231 53.2(17)
N2 C27 C28 C231 -124.4(12)
O2 C27 C28 C211 176.5(13)
N2 C27 C28 C211 -1.1(15)
O2 C27 C28 C221 -68.1(17)
N2 C27 C28 C221 114.3(12)
W1 S3 C31 C32 9.6(9)
W1 S3 C31 C36 -175.1(7)
C36 C31 C32 C33 5.0(15)
S3 C31 C32 C33 -179.5(8)
C36 C31 C32 S4 -176.9(7)
S3 C31 C32 S4 -1.5(12)
W1 S4 C32 C31 -7.9(9)
W1 S4 C32 C33 170.2(7)
C31 C32 C33 C34 0.0(16)
S4 C32 C33 C34 -178.1(7)
C31 C32 C33 N4 -176.8(9)
S4 C32 C33 N4 5.1(14)
C47 N4 C33 C32 -104.4(14)
C47 N4 C33 C34 78.6(13)
C32 C33 C34 C35 -4.9(16)
N4 C33 C34 C35 172.2(9)
C33 C34 C35 C36 4.2(16)
C37 N3 C36 C35 22.9(18)
C37 N3 C36 C31 -156.7(12)
C34 C35 C36 N3 -178.5(9)
C34 C35 C36 C31 1.1(17)
C32 C31 C36 N3 174.0(9)
S3 C31 C36 N3 -1.6(13)
C32 C31 C36 C35 -5.6(15)
S3 C31 C36 C35 178.8(8)
C36 N3 C37 O3 -5(3)
C36 N3 C37 C38 -177.3(11)
O3 C37 C38 C331 -69(2)
N3 C37 C38 C331 103.8(14)
O3 C37 C38 C321 50(2)
N3 C37 C38 C321 -136.6(13)
O3 C37 C38 C311 166.7(17)
N3 C37 C38 C311 -20(2)
C33 N4 C47 O4 -7(2)
C33 N4 C47 C48 175.7(9)
O4 C47 C48 C411 63.1(16)
N4 C47 C48 C411 -119.8(11)
O4 C47 C48 C421 -171.7(12)
N4 C47 C48 C421 5.4(14)
O4 C47 C48 C431 -53.6(14)
N4 C47 C48 C431 123.5(10)
C57 N5 C51 C52 54(2)
C53 N5 C51 C52 -74(2)
C55 N5 C51 C52 171.6(18)
C57 N5 C53 C54 172.7(17)
C55 N5 C53 C54 49(2)
C51 N5 C53 C54 -62.5(19)
C57 N5 C55 C56 -67(2)
C53 N5 C55 C56 60(2)
C51 N5 C55 C56 175.1(18)
C53 N5 C57 C58 -164(2)
C55 N5 C57 C58 -41(3)
C51 N5 C57 C58 72(3)
C121 C18 C111 C116 -141.6(12)
C131 C18 C111 C116 -23.6(16)
C17 C18 C111 C116 100.7(15)
C121 C18 C111 C112 48.2(15)
C131 C18 C111 C112 166.2(10)
C17 C18 C111 C112 -69.5(15)
C116 C111 C112 C113 3(2)
C18 C111 C112 C113 174.8(13)
C111 C112 C113 C114 -3(2)
C112 C113 C114 C115 1(2)
C112 C113 C114 C117 -175.5(13)
C113 C114 C115 C116 0.8(19)
C117 C114 C115 C116 176.9(12)
C112 C111 C116 C115 -1.8(19)
C18 C111 C116 C115 -173.1(12)
C114 C115 C116 C111 0(2)
C113 C114 C117 C118 54.1(16)
C115 C114 C117 C118 -121.8(14)
C113 C114 C117 C120 -61.8(17)
C115 C114 C117 C120 122.3(14)
C113 C114 C117 C119 175.2(12)
C115 C114 C117 C119 -0.7(18)
C111 C18 C121 C142 -173(2)
C131 C18 C121 C142 69(2)
C17 C18 C121 C142 -52(2)
C111 C18 C121 C122 -90(2)
C131 C18 C121 C122 152.2(17)
C17 C18 C121 C122 31(2)
C111 C18 C121 C146 15(3)
C131 C18 C121 C146 -103(2)
C17 C18 C121 C146 136(2)
C111 C18 C121 C126 107(2)
C131 C18 C121 C126 -11(3)
C17 C18 C121 C126 -132(2)
C142 C121 C122 C123 -60(3)
C146 C121 C122 C123 52(3)
C126 C121 C122 C123 -4(4)
C18 C121 C122 C123 -172(3)
C121 C122 C123 C124 -1(4)
C122 C123 C124 C145 -55(2)
C122 C123 C124 C125 4(3)
C122 C123 C124 C143 63(2)
C122 C123 C124 C127 -178.6(19)
C145 C124 C125 C126 67(3)
C143 C124 C125 C126 -60(3)
C123 C124 C125 C126 0(4)
C127 C124 C125 C126 -178(2)
C124 C125 C126 C121 -8(6)
C142 C121 C126 C125 71(4)
C122 C121 C126 C125 10(5)
C146 C121 C126 C125 -57(4)
C18 C121 C126 C125 176(3)
C145 C124 C127 C130 98(2)
C125 C124 C127 C130 18(3)
C143 C124 C127 C130 -68(2)
C123 C124 C127 C130 -159.3(17)
C145 C124 C127 C129 -25(2)
C125 C124 C127 C129 -104(2)
C143 C124 C127 C129 169.0(18)
C123 C124 C127 C129 78(2)
C145 C124 C127 C128 -144.7(17)
C125 C124 C127 C128 136(2)
C143 C124 C127 C128 49(2)
C123 C124 C127 C128 -42(2)
C121 C18 C131 C136 60.4(19)
C111 C18 C131 C136 -56.6(17)
C17 C18 C131 C136 178.8(14)
C121 C18 C131 C132 -119.7(14)
C111 C18 C131 C132 123.3(13)
C17 C18 C131 C132 -1.3(18)
C136 C131 C132 C133 -3(2)
C18 C131 C132 C133 177.3(14)
C131 C132 C133 C134 2(3)
C132 C133 C134 C135 -2(3)
C132 C133 C134 C137 178.9(15)
C133 C134 C135 C136 3(3)
C137 C134 C135 C136 -177.7(14)
C132 C131 C136 C135 4(2)
C18 C131 C136 C135 -176.2(13)
C134 C135 C136 C131 -4(3)
C135 C134 C137 C140 -43(3)
C133 C134 C137 C140 136(2)
C135 C134 C137 C139 83(2)
C133 C134 C137 C139 -98(2)
C135 C134 C137 C138 -164.2(17)
C133 C134 C137 C138 15(3)
C122 C121 C142 C143 62(4)
C146 C121 C142 C143 -7(4)
C126 C121 C142 C143 -52(3)
C18 C121 C142 C143 179(3)
C122 C121 C142 C146 68.6(17)
C126 C121 C142 C146 -45.4(19)
C18 C121 C142 C146 -174(3)
C145 C124 C143 C142 13(3)
C125 C124 C143 C142 67(2)
C123 C124 C143 C142 -61(2)
C127 C124 C143 C142 -179.7(17)
C121 C142 C143 C124 -3(5)
C146 C142 C143 C124 -8(2)
C125 C124 C145 C146 -69(3)
C143 C124 C145 C146 -12(3)
C123 C124 C145 C146 57(3)
C127 C124 C145 C146 -180(2)
C124 C145 C146 C121 0(5)
C124 C145 C146 C142 5(3)
C142 C121 C146 C145 9(4)
C122 C121 C146 C145 -55(3)
C126 C121 C146 C145 56(3)
C18 C121 C146 C145 -178(2)
C122 C121 C146 C142 -64(2)
C126 C121 C146 C142 47(2)
C18 C121 C146 C142 172(3)
C121 C142 C146 C145 -173(3)
C143 C142 C146 C145 2(3)
C143 C142 C146 C121 175(3)
C231 C28 C211 C216 -178.7(10)
C221 C28 C211 C216 -53.5(15)
C27 C28 C211 C216 63.4(15)
C231 C28 C211 C212 4.5(16)
C221 C28 C211 C212 129.6(10)
C27 C28 C211 C212 -113.4(12)
C216 C211 C212 C213 1.4(17)
C28 C211 C212 C213 178.8(13)
C211 C212 C213 C214 -2(3)
C212 C213 C214 C215 3(3)
C212 C213 C214 C217 -178.3(14)
C213 C214 C215 C216 -4(2)
C217 C214 C215 C216 177.3(12)
C214 C215 C216 C211 4(2)
C212 C211 C216 C215 -2.7(17)
C28 C211 C216 C215 -180.0(12)
C213 C214 C217 C219 177.8(16)
C215 C214 C217 C219 -4(2)
C213 C214 C217 C218 54(2)
C215 C214 C217 C218 -127.1(12)
C213 C214 C217 C220 -63(2)
C215 C214 C217 C220 115.3(14)
C231 C28 C221 C222 90.9(16)
C211 C28 C221 C222 -34.5(16)
C27 C28 C221 C222 -153.3(12)
C231 C28 C221 C226 -77.9(15)
C211 C28 C221 C226 156.7(12)
C27 C28 C221 C226 37.8(17)
C226 C221 C222 C223 -5(2)
C28 C221 C222 C223 -174.3(11)
C221 C222 C223 C224 3(2)
C222 C223 C224 C225 1(2)
C222 C223 C224 C227 176.2(12)
C223 C224 C225 C226 -1.1(19)
C227 C224 C225 C226 -176.6(12)
C222 C221 C226 C225 5(2)
C28 C221 C226 C225 173.8(11)
C224 C225 C226 C221 -2(2)
C223 C224 C227 C230 -142.5(16)
C225 C224 C227 C230 33(2)
C223 C224 C227 C228 91.3(16)
C225 C224 C227 C228 -93.4(17)
C223 C224 C227 C229 -19(2)
C225 C224 C227 C229 155.8(14)
C211 C28 C231 C232 99.0(15)
C221 C28 C231 C232 -21.9(18)
C27 C28 C231 C232 -139.6(13)
C211 C28 C231 C236 -74.5(14)
C221 C28 C231 C236 164.7(11)
C27 C28 C231 C236 47.0(16)
C236 C231 C232 C233 -6(2)
C28 C231 C232 C233 -179.4(12)
C231 C232 C233 C234 10(2)
C232 C233 C234 C235 -7(2)
C232 C233 C234 C237 -176.8(15)
C233 C234 C235 C236 0(3)
C237 C234 C235 C236 169.1(16)
C234 C235 C236 C231 5(3)
C232 C231 C236 C235 -2(2)
C28 C231 C236 C235 172.0(14)
C233 C234 C237 C239 -15(3)
C235 C234 C237 C239 176.2(16)
C233 C234 C237 C238 121.8(17)
C235 C234 C237 C238 -47(3)
C233 C234 C237 C240 -131.6(16)
C235 C234 C237 C240 60(2)
C331 C38 C311 C312 128.3(13)
C321 C38 C311 C312 5.5(15)
C37 C38 C311 C312 -107.2(15)
C331 C38 C311 C316 -55.6(14)
C321 C38 C311 C316 -178.5(9)
C37 C38 C311 C316 68.8(15)
C316 C311 C312 C313 3.7(18)
C38 C311 C312 C313 179.9(10)
C311 C312 C313 C314 -5(2)
C312 C313 C314 C315 5(2)
C312 C313 C314 C317 -178.0(11)
C313 C314 C315 C316 -3(2)
C317 C314 C315 C316 179.4(10)
C314 C315 C316 C311 2.4(19)
C312 C311 C316 C315 -2.4(17)
C38 C311 C316 C315 -178.8(10)
C315 C314 C317 C318 -115.4(16)
C313 C314 C317 C318 67.4(17)
C315 C314 C317 C320 120.2(16)
C313 C314 C317 C320 -57.0(16)
C315 C314 C317 C319 5.5(19)
C313 C314 C317 C319 -171.7(11)
C331 C38 C321 C326 -14.3(19)
C311 C38 C321 C326 107.5(13)
C37 C38 C321 C326 -133.4(12)
C331 C38 C321 C322 162.1(13)
C311 C38 C321 C322 -76.0(14)
C37 C38 C321 C322 43.0(17)
C326 C321 C322 C323 -7(2)
C38 C321 C322 C323 176.4(14)
C321 C322 C323 C324 8(2)
C322 C323 C324 C325 -5(2)
C322 C323 C324 C327 -179.9(15)
C323 C324 C325 C326 2(2)
C327 C324 C325 C326 177.1(15)
C324 C325 C326 C321 -2(2)
C322 C321 C326 C325 4(2)
C38 C321 C326 C325 -179.2(14)
C323 C324 C327 C330 -108.2(15)
C325 C324 C327 C330 77.2(16)
C323 C324 C327 C329 131.3(15)
C325 C324 C327 C329 -43(2)
C323 C324 C327 C328 6(2)
C325 C324 C327 C328 -168.2(13)
C321 C38 C331 C332 -84.9(19)
C311 C38 C331 C332 154.1(16)
C37 C38 C331 C332 29(2)
C321 C38 C331 C336 91.3(15)
C311 C38 C331 C336 -29.7(17)
C37 C38 C331 C336 -154.8(12)
C336 C331 C332 C333 3(3)
C38 C331 C332 C333 179.5(13)
C331 C332 C333 C334 -3(3)
C332 C333 C334 C335 1(3)
C332 C333 C334 C337 177.6(17)
C333 C334 C335 C336 2(3)
C337 C334 C335 C336 -175.5(14)
C332 C331 C336 C335 -1(2)
C38 C331 C336 C335 -177.4(11)
C334 C335 C336 C331 -2(2)
C335 C334 C337 C339 -121(3)
C333 C334 C337 C339 63(3)
C335 C334 C337 C338 126(3)
C333 C334 C337 C338 -50(3)
C335 C334 C337 C340 1(3)
C333 C334 C337 C340 -175(2)
C421 C48 C411 C416 42.8(16)
C431 C48 C411 C416 -75.3(13)
C47 C48 C411 C416 172.1(11)
C421 C48 C411 C412 -133.1(13)
C431 C48 C411 C412 108.9(14)
C47 C48 C411 C412 -3.8(18)
C416 C411 C412 C413 0(2)
C48 C411 C412 C413 176.8(13)
C411 C412 C413 C414 0(2)
C412 C413 C414 C415 2(2)
C412 C413 C414 C417 -178.9(14)
C413 C414 C415 C416 -4(2)
C417 C414 C415 C416 177.0(12)
C414 C415 C416 C411 4(2)
C412 C411 C416 C415 -2.4(18)
C48 C411 C416 C415 -178.8(12)
C415 C414 C417 C418 -176.7(14)
C413 C414 C417 C418 4(2)
C415 C414 C417 C420 -48(2)
C413 C414 C417 C420 132.8(15)
C415 C414 C417 C419 64.0(17)
C413 C414 C417 C419 -115.1(16)
C411 C48 C421 C422 51.5(14)
C431 C48 C421 C422 169.9(10)
C47 C48 C421 C422 -75.2(13)
C411 C48 C421 C426 -131.8(12)
C431 C48 C421 C426 -13.4(15)
C47 C48 C421 C426 101.4(14)
C426 C421 C422 C423 -0.3(16)
C48 C421 C422 C423 176.6(9)
C421 C422 C423 C424 -0.2(17)
C422 C423 C424 C425 -2.5(18)
C422 C423 C424 C427 -177.7(10)
C423 C424 C425 C426 6(2)
C427 C424 C425 C426 -178.6(11)
C424 C425 C426 C421 -7.0(19)
C422 C421 C426 C425 3.7(16)
C48 C421 C426 C425 -173.0(10)
C425 C424 C427 C429 -60.8(18)
C423 C424 C427 C429 114.0(13)
C425 C424 C427 C428 -178.5(12)
C423 C424 C427 C428 -3.8(17)
C425 C424 C427 C430 61.4(15)
C423 C424 C427 C430 -123.9(12)
C411 C48 C431 C436 12.2(15)
C421 C48 C431 C436 -105.9(13)
C47 C48 C431 C436 130.7(12)
C411 C48 C431 C432 -163.5(9)
C421 C48 C431 C432 78.4(11)
C47 C48 C431 C432 -45.0(12)
C436 C431 C432 C433 4.5(16)
C48 C431 C432 C433 -179.1(10)
C431 C432 C433 C434 -3(2)
C432 C433 C434 C435 1(2)
C432 C433 C434 C437 179.7(12)
C433 C434 C435 C436 -1(2)
C437 C434 C435 C436 -179.0(12)
C434 C435 C436 C431 2(2)
C432 C431 C436 C435 -4.2(19)
C48 C431 C436 C435 179.9(12)
C433 C434 C437 C438 -17(2)
C435 C434 C437 C438 161.2(12)
C433 C434 C437 C439 103.8(16)
C435 C434 C437 C439 -77.8(15)
C433 C434 C437 C440 -136.2(14)
C435 C434 C437 C440 42.2(19)
O6 Si1 C511 C512 172.9(12)
C521 Si1 C511 C512 58.0(13)
C531 Si1 C511 C512 -71.8(14)
O6 Si1 C511 C516 -10.7(13)
C521 Si1 C511 C516 -125.6(11)
C531 Si1 C511 C516 104.6(12)
C516 C511 C512 C513 0(2)
Si1 C511 C512 C513 176.9(12)
C511 C512 C513 C514 2(3)
C512 C513 C514 C515 1(3)
C513 C514 C515 C516 -7(3)
C514 C515 C516 C511 10(2)
C512 C511 C516 C515 -7(2)
Si1 C511 C516 C515 176.5(12)
O6 Si1 C521 C522 74.8(5)
C511 Si1 C521 C522 -170.0(5)
C531 Si1 C521 C522 -43.6(6)
O6 Si1 C521 C526 -98.3(5)
C511 Si1 C521 C526 16.9(6)
C531 Si1 C521 C526 143.4(5)
C526 C521 C522 C523 0.0
Si1 C521 C522 C523 -173.0(5)
C521 C522 C523 C524 0.0
C522 C523 C524 C525 0.0
C523 C524 C525 C526 0.0
C524 C525 C526 C521 0.0
C522 C521 C526 C525 0.0
Si1 C521 C526 C525 173.1(5)
O6 Si1 C531 C534 -52.7(11)
C511 Si1 C531 C534 -167.8(9)
C521 Si1 C531 C534 65.2(10)
O6 Si1 C531 C533 -176.4(9)
C511 Si1 C531 C533 68.6(12)
C521 Si1 C531 C533 -58.5(11)
O6 Si1 C531 C532 69.0(9)
C511 Si1 C531 C532 -46.0(10)
C521 Si1 C531 C532 -173.1(7)

loop_
_platon_squeeze_void_nr
_platon_squeeze_void_average_x
_platon_squeeze_void_average_y
_platon_squeeze_void_average_z
_platon_squeeze_void_volume
_platon_squeeze_void_count_electrons
_platon_squeeze_void_content
1 0.500 0.050 0.392 1924 367 ' '
2 0.240 0.778 0.008 7 1 ' '
3 0.760 0.222 0.992 7 1 ' '
